data_7045292
loop_
_publ_author_name
'Savchenkov, Anton V.'
'Vologzhanina, Anna V.'
'Dmitrienko, Artem O.'
'Zubavichus, Yan V.'
'Pushkin, Denis V.'
'Serezhkina, Larisa B.'
'Serezhkin, Viktor N.'

_publ_section_title
;
 Crystal structures of uranyl complexes with isobutyrate and isovalerate
 anions
;
_journal_name_full 'Dalton Transactions'
_journal_paper_doi 10.1039/C7DT04042C
_journal_year 2018
_chemical_absolute_configuration ad
_chemical_formula_moiety '0.05(C240 H448 Na20 O174 U20)'
_chemical_formula_sum 'C12 H22.4 Na O8.7 U'
_chemical_formula_weight 566.92
_chemical_name_systematic
;
 ?
;
_space_group_crystal_system orthorhombic
_space_group_IT_number 19
_space_group_name_Hall 'P 2ac 2ab'
_space_group_name_H-M_alt 'P 21 21 21'
_symmetry_space_group_name_Hall 'P 2ac 2ab'
_symmetry_space_group_name_H-M 'P 21 21 21'
_atom_sites_solution_hydrogens mixed
_audit_creation_date 2017-07-14
_audit_creation_method
;
Olex2 1.2
(compiled 2017.03.28 svn.r3405 for OlexSys, GUI svn.r5337)
;
_audit_update_record
;
2017-10-13 deposited with the CCDC.
2017-12-26 downloaded from the CCDC.
;
_cell_angle_alpha 90
_cell_angle_beta 90
_cell_angle_gamma 90
_cell_formula_units_Z 20
_cell_length_a 21.051(4)
_cell_length_b 21.361(4)
_cell_length_c 21.402(4)
_cell_measurement_reflns_used 159
_cell_measurement_temperature 100
_cell_measurement_theta_max 36.59
_cell_measurement_theta_min 3.82
_cell_volume 9624(3)
_computing_molecular_graphics 'Olex2 (Dolomanov et al., 2009)'
_computing_publication_material 'Olex2 (Dolomanov et al., 2009)'
_computing_structure_refinement 'XL (Sheldrick, 2008)'
_computing_structure_solution 'SHELXT (Sheldrixk, 2015)'
_diffrn_ambient_temperature 100.0
_diffrn_measured_fraction_theta_full 0.994
_diffrn_measured_fraction_theta_max 0.978
_diffrn_measurement_device_type 'Mar CCD'
_diffrn_measurement_method 'phi scan'
_diffrn_radiation_type synchrotron
_diffrn_radiation_wavelength 0.9699
_diffrn_reflns_av_R_equivalents 0.1457
_diffrn_reflns_av_unetI/netI 0.1121
_diffrn_reflns_Laue_measured_fraction_full 0.994
_diffrn_reflns_Laue_measured_fraction_max 0.978
_diffrn_reflns_limit_h_max 25
_diffrn_reflns_limit_h_min -25
_diffrn_reflns_limit_k_max 26
_diffrn_reflns_limit_k_min -26
_diffrn_reflns_limit_l_max 26
_diffrn_reflns_limit_l_min -26
_diffrn_reflns_number 100705
_diffrn_reflns_point_group_measured_fraction_full 0.994
_diffrn_reflns_point_group_measured_fraction_max 0.973
_diffrn_reflns_theta_full 37.500
_diffrn_reflns_theta_max 38.483
_diffrn_reflns_theta_min 3.678
_diffrn_standards_number 0
_exptl_absorpt_coefficient_mu 8.839
_exptl_absorpt_correction_T_max 0.158
_exptl_absorpt_correction_T_min 0.107
_exptl_absorpt_correction_type multi-scan
_exptl_absorpt_process_details Scala
_exptl_crystal_colour 'light yellow'
_exptl_crystal_colour_modifier light
_exptl_crystal_colour_primary yellow
_exptl_crystal_density_diffrn 1.956
_exptl_crystal_description prism
_exptl_crystal_F_000 5340
_exptl_crystal_size_max 0.4
_exptl_crystal_size_mid 0.25
_exptl_crystal_size_min 0.21
_refine_diff_density_max 4.514
_refine_diff_density_min -2.925
_refine_diff_density_rms 0.258
_refine_ls_abs_structure_details
;
 Flack x determined using 5237 quotients [(I+)-(I-)]/[(I+)+(I-)]
 (Parsons, Flack and Wagner, Acta Cryst. B69 (2013) 249-259).
;
_refine_ls_abs_structure_Flack 0.110(6)
_refine_ls_extinction_coef 0.00025(4)
_refine_ls_extinction_expression Fc^*^=kFc[1+0.001xFc^2^\l^3^/sin(2\q)]^-1/4^
_refine_ls_extinction_method SHELXL
_refine_ls_goodness_of_fit_ref 1.142
_refine_ls_hydrogen_treatment constr
_refine_ls_matrix_type full
_refine_ls_number_parameters 978
_refine_ls_number_reflns 20732
_refine_ls_number_restraints 346
_refine_ls_restrained_S_all 1.146
_refine_ls_R_factor_all 0.1073
_refine_ls_R_factor_gt 0.0805
_refine_ls_shift/su_max 0.006
_refine_ls_shift/su_mean 0.002
_refine_ls_structure_factor_coef Fsqd
_refine_ls_weighting_details 'w=1/[\s^2^(Fo^2^)+(0.0100P)^2^+100.0000P] where P=(Fo^2^+2Fc^2^)/3'
_refine_ls_weighting_scheme calc
_refine_ls_wR_factor_gt 0.1857
_refine_ls_wR_factor_ref 0.2000
_reflns_Friedel_coverage 0.841
_reflns_Friedel_fraction_full 0.993
_reflns_Friedel_fraction_max 0.967
_reflns_number_gt 14289
_reflns_number_total 20732
_reflns_threshold_expression 'I > 2\s(I)'
_cod_data_source_file c7dt04042c2.cif
_cod_data_source_block u205
_cod_original_formula_sum 'C12 H22.40 Na O8.70 U'
_cod_database_code 7045292
_shelxl_version_number 2014-3
_shelx_space_group_comment
;
The symmetry employed for this shelxl refinement is uniquely defined
by the following loop, which should always be used as a source of
symmetry information in preference to the above space-group names.
They are only intended as comments.
;
_olex2_refinement_description
;
1. Fixed Uiso
 At 1.2 times of:
  All C(H) groups, All C(H,H) groups
 At 1.5 times of:
  All C(H,H,H) groups, All O(H,H) groups
2. Restrained distances
 C31-C30
 1.5 with sigma of 0.02
 O28-C37 = C37-O27
 1.23 with sigma of 0.02
 C38-C37
 1.5 with sigma of 0.02
 C8-C6 = C6-C7
 1.5 with sigma of 0.02
 C8-C7
 2.5 with sigma of 0.02
 C6-C5
 1.5 with sigma of 0.02
 C5-C8
 2.5 with sigma of 0.02
 C7-C5
 2.5 with sigma of 0.02
 C26-C28 = C26-C27 = C26-C25
 1.5 with sigma of 0.02
 C28-C25
 2.5 with sigma of 0.02
 C28-C27
 2.5 with sigma of 0.02
 C27-C25
 2.5 with sigma of 0.02
 O5-C5
 1.28 with sigma of 0.02
 O6-C5
 1.28 with sigma of 0.02
 O6-O5
 2.15 with sigma of 0.02
 C4A-C3A
 2.5 with sigma of 0.02
 C14-C16A
 1.5 with sigma of 0.02
 C14-C15A
 1.5 with sigma of 0.02
 C16-C14
 1.5 with sigma of 0.02
 C14-C15
 1.5 with sigma of 0.02
 C16-C13
 2.5 with sigma of 0.02
 C13-C15
 2.5 with sigma of 0.02
 C16A-C15A
 2.5 with sigma of 0.02
 C16-C15
 2.5 with sigma of 0.02
 C24A-C22 = C23-C22 = C23A-C22 = C24-C22
 1.5 with sigma of 0.02
 C24A-C23
 2.5 with sigma of 0.02
 C21-C24A
 2.5 with sigma of 0.02
 C26-C28A
 1.5 with sigma of 0.02
 C27A-C28A
 2.5 with sigma of 0.02
 C31A-C30 = C32A-C30
 1.5 with sigma of 0.02
 C32A-C31
 2.5 with sigma of 0.02
 C31A-C32A
 2.5 with sigma of 0.02
 C30-C29
 1.5 with sigma of 0.02
 C29-C31
 2.5 with sigma of 0.02
 C29-C31A
 2.5 with sigma of 0.02
 C11-C10
 1.5 with sigma of 0.02
 C12A-C11
 2.5 with sigma of 0.02
 C35-C34
 1.5 with sigma of 0.02
 C38-C39A
 1.5 with sigma of 0.02
 C38-C39
 1.5 with sigma of 0.02
 C38-C40
 1.5 with sigma of 0.02
 C38-C40A
 1.5 with sigma of 0.02
 C39-C37
 2.5 with sigma of 0.02
 C37-C39A
 2.5 with sigma of 0.02
 C37-C40A
 2.5 with sigma of 0.02
 C40-C37
 2.5 with sigma of 0.02
 C59A-C58
 1.5 with sigma of 0.02
 C60-C58
 1.5 with sigma of 0.02
 C59A-C60
 2.5 with sigma of 0.02
 C59A-C57
 2.5 with sigma of 0.02
 C60A-C59
 2.5 with sigma of 0.02
 C11A-C10
 1.5 with sigma of 0.02
 C58-C57
 1.5 with sigma of 0.02
 C32-C29
 2.5 with sigma of 0.02
 C54-C53
 1.5 with sigma of 0.02
 C3-C2 \\sim C3A-C2 \\sim C4-C2 \\sim C4A-C2
 with sigma of 0.02
 C43-C42 \\sim C44-C42
 with sigma of 0.02
3. Uiso/Uaniso restraints and constraints
Uanis(O1) \\sim Ueq, Uanis(O3) \\sim Ueq, Uanis(O4) \\sim Ueq, Uanis(Na3) \\sim
Ueq: with sigma of 0.008 and sigma for terminal atoms of 0.008
Uanis(O25) \\sim Ueq, Uanis(O28) \\sim Ueq, Uanis(Na4) \\sim Ueq: with sigma of
0.008 and sigma for terminal atoms of 0.008
Uanis(C1) \\sim Ueq, Uanis(C2) \\sim Ueq, : with sigma of 0.005 and sigma for
terminal atoms of 0.005
Uanis(C34) \\sim Ueq, Uanis(C29) \\sim Ueq, Uanis(O22) \\sim Ueq, Uanis(C30)
\\sim Ueq: with sigma of 0.008 and sigma for terminal atoms of 0.008
: with sigma of 0.008 and sigma for terminal atoms of 0.008
Uanis(C22) \\sim Ueq, Uanis(O39) \\sim Ueq, Uanis(O42) \\sim Ueq: with sigma of
0.008 and sigma for terminal atoms of 0.008
Uanis(O34) \\sim Ueq, Uanis(O21) \\sim Ueq, Uanis(O27) \\sim Ueq, Uanis(O37)
\\sim Ueq: with sigma of 0.008 and sigma for terminal atoms of 0.008
Uanis(C57) \\sim Ueq, Uanis(C58) \\sim Ueq: with sigma of 0.008 and sigma for
terminal atoms of 0.008
Uanis(C25) \\sim Ueq, Uanis(O44) \\sim Ueq, Uanis(C47) \\sim Ueq: with sigma of
0.008 and sigma for terminal atoms of 0.008
Uanis(O18) \\sim Ueq: with sigma of 0.008 and sigma for terminal atoms of 0.008
Uiso(C4) = Uiso(C4A)
Uiso(C3) = Uiso(C3A)
Uiso(C12) = Uiso(C12A)
Uiso(C11) = Uiso(C11A)
Uiso(C16) = Uiso(C16A)
Uiso(C15) = Uiso(C15A)
Uiso(C23) = Uiso(C23A)
Uiso(C24) = Uiso(C24A)
Uiso(C28) = Uiso(C28A)
Uiso(C27) = Uiso(C27A)
Uiso(C31) = Uiso(C31A)
Uiso(C32) = Uiso(C32A)
Uiso(C39) = Uiso(C39A)
Uiso(C40) = Uiso(C40A)
Uanis(O6) = Uanis(O5) = Uanis(O1) = Uanis(O8)
4. Rigid body (RIGU) restrains
 O43, O27, Na4, O32, O23
 with sigma for 1-2 distances of 0.004 and sigma for 1-3 distances of 0.004
 C20, C19, C18, C17
 with sigma for 1-2 distances of 0.004 and sigma for 1-3 distances of 0.004
 C35, C34, C36, C33
 with sigma for 1-2 distances of 0.004 and sigma for 1-3 distances of 0.004
 C37, C38, C39, C40
 with sigma for 1-2 distances of 0.004 and sigma for 1-3 distances of 0.004
 C43, C44, C42, C41
 with sigma for 1-2 distances of 0.004 and sigma for 1-3 distances of 0.004
 C49, C50, C51, C52
 with sigma for 1-2 distances of 0.004 and sigma for 1-3 distances of 0.004
 C53, C54, C55, C56
 with sigma for 1-2 distances of 0.004 and sigma for 1-3 distances of 0.004
5. Others
 Fixed Sof: O43(0.5) H43A(0.5) H43B(0.5) H2A(0.5) H2B(0.5) C3(0.5) H3A(0.5)
 H3B(0.5) H3C(0.5) C4(0.5) H4A(0.5) H4B(0.5) H4C(0.5) H10(0.5) H10A(0.5)
 C11(0.5) H11A(0.5) H11B(0.5) H11C(0.5) C12(0.5) H12A(0.5) H12B(0.5) H12C(0.5)
 H14(0.5) H14A(0.5) C15(0.5) H15A(0.5) H15B(0.5) H15C(0.5) C16(0.5) H16A(0.5)
 H16B(0.5) H16C(0.5) H22(0.5) H22A(0.5) C23(0.5) H23A(0.5) H23B(0.5) H23C(0.5)
 C24(0.5) H24A(0.5) H24B(0.5) H24C(0.5) H26(0.5) H26A(0.5) C27(0.5) H27A(0.5)
 H27B(0.5) H27C(0.5) C28(0.5) H28A(0.5) H28B(0.5) H28C(0.5) H30A(0.5) H30(0.5)
 C31(0.5) H31A(0.5) H31B(0.5) H31C(0.5) C32(0.5) H32A(0.5) H32B(0.5) H32C(0.5)
 H38A(0.5) H38(0.5) C39(0.5) H39A(0.5) H39B(0.5) H39C(0.5) C40(0.5) H40A(0.5)
 H40B(0.5) H40C(0.5) H58(0.5) H58A(0.5) C59(0.5) H59A(0.5) H59B(0.5) H59C(0.5)
 C60(0.5) H60A(0.5) H60B(0.5) H60C(0.5) C4A(0.5) H4AA(0.5) H4AB(0.5) H4AC(0.5)
 C3A(0.5) H3AA(0.5) H3AB(0.5) H3AC(0.5) C12A(0.5) H12D(0.5) H12E(0.5) H12F(0.5)
 C11A(0.5) H11D(0.5) H11E(0.5) H11F(0.5) C16A(0.5) H16D(0.5) H16E(0.5)
 H16F(0.5) C15A(0.5) H15D(0.5) H15E(0.5) H15F(0.5) C23A(0.5) H23D(0.5)
 H23E(0.5) H23F(0.5) C24A(0.5) H24D(0.5) H24E(0.5) H24F(0.5) C28A(0.5)
 H28D(0.5) H28E(0.5) H28F(0.5) C27A(0.5) H27D(0.5) H27E(0.5) H27F(0.5)
 C31A(0.5) H31D(0.5) H31E(0.5) H31F(0.5) C32A(0.5) H32D(0.5) H32E(0.5)
 H32F(0.5) C39A(0.5) H39D(0.5) H39E(0.5) H39F(0.5) C40A(0.5) H40D(0.5)
 H40E(0.5) H40F(0.5) C59A(0.5) H59D(0.5) H59E(0.5) H59F(0.5) C60A(0.5)
 H60D(0.5) H60E(0.5) H60F(0.5)
 Fixed Uiso: C3(0.08) C4(0.08) C5(0.09) C6(0.09) C7(0.11) C8(0.11) C11(0.08)
 C12(0.08) C31(0.13) C32(0.13) C37(0.12) C38(0.12) C39(0.09) C40(0.09) C59(0.1)
 C60(0.1) C4A(0.08) C3A(0.08) C12A(0.08) C11A(0.08) C31A(0.13) C32A(0.13)
 C39A(0.09) C40A(0.09) C59A(0.1) C60A(0.1)
6.a Riding coordinates:
 O41(H41A,H41B), O42(H42A,H42B), O43(H43A,H43B), O44(H44A,H44B)
6.b Ternary CH refined with riding coordinates:
 C2(H2A), C2(H2B), C6(H6), C10(H10), C10(H10A), C14(H14), C14(H14A), C18(H18),
 C22(H22), C22(H22A), C26(H26), C26(H26A), C30(H30A), C30(H30), C34(H34),
 C38(H38A), C38(H38), C42(H42), C46(H46), C50(H50), C54(H54), C58(H58),
 C58(H58A)
6.c Idealised Me refined as rotating group:
 C3(H3A,H3B,H3C), C4(H4A,H4B,H4C), C7(H7A,H7B,H7C), C8(H8A,H8B,H8C), C11(H11A,
 H11B,H11C), C12(H12A,H12B,H12C), C15(H15A,H15B,H15C), C16(H16A,H16B,H16C),
 C19(H19A,H19B,H19C), C20(H20A,H20B,H20C), C23(H23A,H23B,H23C), C24(H24A,H24B,
 H24C), C27(H27A,H27B,H27C), C28(H28A,H28B,H28C), C31(H31A,H31B,H31C), C32(H32A,
 H32B,H32C), C35(H35A,H35B,H35C), C36(H36A,H36B,H36C), C39(H39A,H39B,H39C),
 C40(H40A,H40B,H40C), C43(H43C,H43D,H43E), C44(H44C,H44D,H44E), C47(H47A,H47B,
 H47C), C48(H48A,H48B,H48C), C51(H51A,H51B,H51C), C52(H52A,H52B,H52C), C55(H55A,
 H55B,H55C), C56(H56A,H56B,H56C), C59(H59A,H59B,H59C), C60(H60A,H60B,H60C),
 C4A(H4AA,H4AB,H4AC), C3A(H3AA,H3AB,H3AC), C12A(H12D,H12E,H12F), C11A(H11D,H11E,
 H11F), C16A(H16D,H16E,H16F), C15A(H15D,H15E,H15F), C23A(H23D,H23E,H23F),
 C24A(H24D,H24E,H24F), C28A(H28D,H28E,H28F), C27A(H27D,H27E,H27F), C31A(H31D,
 H31E,H31F), C32A(H32D,H32E,H32F), C39A(H39D,H39E,H39F), C40A(H40D,H40E,H40F),
 C59A(H59D,H59E,H59F), C60A(H60D,H60E,H60F)
;
_olex2_submission_special_instructions 'No special instructions were received'

loop_
_space_group_symop_operation_xyz
'x, y, z'
'-x+1/2, -y, z+1/2'
'-x, y+1/2, -z+1/2'
'x+1/2, -y+1/2, -z'

loop_
_atom_site_label
_atom_site_type_symbol
_atom_site_fract_x
_atom_site_fract_y
_atom_site_fract_z
_atom_site_U_iso_or_equiv
_atom_site_adp_type
_atom_site_occupancy
_atom_site_site_symmetry_order
_atom_site_calc_flag
_atom_site_refinement_flags_posn
_atom_site_refinement_flags_adp
_atom_site_refinement_flags_occupancy
_atom_site_disorder_assembly
_atom_site_disorder_group
U1 U 0.03045(6) 0.71309(5) 0.48487(6) 0.0812(4) Uani 1 1 d . . . . .
U2 U 0.18841(5) 0.66685(4) 0.77841(4) 0.0543(3) Uani 1 1 d . . . . .
U3 U 0.50253(7) 0.51669(6) 0.73943(5) 0.0810(4) Uani 1 1 d . . . . .
U4 U 0.75043(5) 0.50922(5) 0.49565(7) 0.0826(4) Uani 1 1 d . . . . .
U5 U 0.69047(5) 0.20533(4) 0.34209(5) 0.0699(3) Uani 1 1 d . . . . .
Na1 Na 0.0426(4) 0.6963(4) 0.6668(5) 0.058(2) Uani 1 1 d . . . . .
Na2 Na 0.3186(6) 0.5431(5) 0.7243(5) 0.079(3) Uani 1 1 d . . . . .
Na3 Na 0.5707(8) 0.4196(8) 0.8898(8) 0.114(5) Uani 1 1 d . U . . .
Na4 Na 0.6110(10) 0.6101(11) 0.5919(11) 0.148(6) Uani 1 1 d . U . . .
Na5 Na 0.7285(5) 0.3281(4) 0.4785(5) 0.057(2) Uani 1 1 d . . . . .
O1 O -0.0438(12) 0.7468(12) 0.4950(13) 0.103(4) Uani 1 1 d . U . . .
O2 O 0.1059(14) 0.6784(14) 0.4759(17) 0.131(11) Uani 1 1 d . . . . .
O3 O 0.0676(9) 0.7611(9) 0.5849(11) 0.078(6) Uani 1 1 d . U . . .
O4 O 0.0750(11) 0.8163(11) 0.4938(15) 0.100(7) Uani 1 1 d . U . . .
O5 O 0.0490(12) 0.7607(10) 0.3792(12) 0.103(4) Uani 1 1 d D . . . .
O6 O -0.0015(13) 0.6766(10) 0.3777(11) 0.103(4) Uani 1 1 d D . . . .
O7 O -0.0183(11) 0.6079(8) 0.4855(9) 0.080(6) Uani 1 1 d . . . . .
O8 O 0.0094(13) 0.6438(12) 0.5740(12) 0.103(4) Uani 1 1 d . . . . .
O9 O 0.2239(10) 0.7204(12) 0.7324(11) 0.090(7) Uani 1 1 d . . . . .
O10 O 0.1479(12) 0.6083(9) 0.8254(9) 0.083(6) Uani 1 1 d . . . . .
O11 O 0.0876(8) 0.7221(9) 0.7624(9) 0.070(5) Uani 1 1 d . . . . .
O12 O 0.1418(9) 0.7473(9) 0.8447(11) 0.084(7) Uani 1 1 d . . . . .
O13 O 0.2602(9) 0.6891(10) 0.8667(9) 0.069(5) Uani 1 1 d . . . . .
O14 O 0.2924(9) 0.6203(11) 0.8005(10) 0.080(6) Uani 1 1 d . . . . .
O15 O 0.2192(10) 0.5879(9) 0.6992(8) 0.073(6) Uani 1 1 d . . . . .
O16 O 0.1297(8) 0.6342(8) 0.6844(8) 0.057(4) Uani 1 1 d . . . . .
O17 O 0.4846(11) 0.4482(11) 0.6969(10) 0.091(7) Uani 1 1 d . . . . .
O18 O 0.5172(14) 0.5819(15) 0.7823(14) 0.122(9) Uani 1 1 d . U . . .
O19 O 0.3969(13) 0.5053(9) 0.7885(9) 0.090(7) Uani 1 1 d . . . . .
O20 O 0.4792(13) 0.4665(12) 0.8386(9) 0.099(8) Uani 1 1 d . . . . .
O21 O 0.5946(14) 0.4612(14) 0.7876(14) 0.115(9) Uani 1 1 d . U . . .
O22 O 0.6132(15) 0.5150(16) 0.7021(16) 0.130(10) Uani 1 1 d . U . . .
O23 O 0.5116(14) 0.5779(12) 0.6404(10) 0.098(6) Uani 1 1 d . U . . .
O24 O 0.4197(12) 0.5705(11) 0.6862(11) 0.098(8) Uani 1 1 d . . . . .
O25 O 0.7135(13) 0.5253(14) 0.4290(15) 0.117(9) Uani 1 1 d . U . . .
O26 O 0.7863(12) 0.4912(14) 0.5646(13) 0.116(10) Uani 1 1 d . . . . .
O27 O 0.7187(15) 0.6080(17) 0.5524(18) 0.142(10) Uani 1 1 d D U . . .
O28 O 0.8054(17) 0.6136(17) 0.4986(17) 0.156(12) Uani 1 1 d D U . . .
O29 O 0.8563(9) 0.4940(12) 0.4376(11) 0.087(7) Uani 1 1 d . . . . .
O30 O 0.7927(8) 0.4128(8) 0.4517(9) 0.063(5) Uani 1 1 d . . . . .
O31 O 0.6781(7) 0.4205(6) 0.5087(8) 0.051(4) Uani 1 1 d . . . . .
O32 O 0.6455(9) 0.5101(13) 0.5391(14) 0.101(8) Uani 1 1 d . U . . .
O33 O 0.6305(8) 0.1690(9) 0.3851(10) 0.070(5) Uani 1 1 d . . . . .
O34 O 0.7515(12) 0.2403(12) 0.2970(12) 0.099(7) Uani 1 1 d . U . . .
O35 O 0.7500(8) 0.2277(8) 0.4402(9) 0.064(5) Uani 1 1 d . . . . .
O36 O 0.7710(9) 0.1391(10) 0.3968(12) 0.083(7) Uani 1 1 d . . . . .
O37 O 0.7064(13) 0.1070(12) 0.2814(13) 0.101(7) Uani 1 1 d . U . . .
O38 O 0.6352(11) 0.1723(11) 0.2458(12) 0.099(8) Uani 1 1 d . . . . .
O39 O 0.6150(11) 0.2890(11) 0.3072(11) 0.090(6) Uani 1 1 d . U . . .
O40 O 0.6658(10) 0.3062(8) 0.3929(11) 0.087(7) Uani 1 1 d . . . . .
O41 O -0.0560(10) 0.7314(12) 0.6936(11) 0.092(7) Uani 1 1 d . . . . .
H41A H -0.0794 0.7605 0.7080 0.137 Uiso 1 1 d R . . . .
H41B H -0.0609 0.7050 0.7229 0.137 Uiso 1 1 d R . . . .
O42 O 0.3395(12) 0.4618(12) 0.6554(13) 0.104(8) Uani 1 1 d . U . . .
H42A H 0.3782 0.4611 0.6666 0.156 Uiso 1 1 d R . . . .
H42B H 0.3185 0.4317 0.6396 0.156 Uiso 1 1 d R . . . .
O43 O 0.630(3) 0.682(3) 0.682(3) 0.125(14) Uani 0.5 1 d . U P . .
H43A H 0.6268 0.6657 0.7185 0.188 Uiso 0.5 1 d R . P . .
H43B H 0.5980 0.7023 0.6960 0.188 Uiso 0.5 1 d R . P . .
O44 O 0.7559(13) 0.3079(12) 0.5760(12) 0.106(8) Uani 1 1 d . U . . .
H44A H 0.7904 0.3011 0.5955 0.159 Uiso 1 1 d R . . . .
H44B H 0.7390 0.2735 0.5871 0.159 Uiso 1 1 d R . . . .
C1 C 0.0821(16) 0.8141(17) 0.5461(19) 0.084(9) Uani 1 1 d . U . . .
C2 C 0.1038(19) 0.869(2) 0.598(2) 0.120(14) Uani 1 1 d D U . . .
H2A H 0.1467 0.8854 0.5872 0.143 Uiso 0.5 1 calc R . P A 1
H2B H 0.1211 0.9059 0.5759 0.143 Uiso 0.5 1 calc R . P B 2
C3 C 0.054(3) 0.922(3) 0.596(3) 0.080 Uiso 0.5 1 d D . P C 1
H3A H 0.0525 0.9392 0.5536 0.120 Uiso 0.5 1 calc GR . P C 1
H3B H 0.0665 0.9550 0.6254 0.120 Uiso 0.5 1 calc GR . P C 1
H3C H 0.0124 0.9054 0.6075 0.120 Uiso 0.5 1 calc GR . P C 1
C4 C 0.100(3) 0.857(3) 0.6700(18) 0.080 Uiso 0.5 1 d D . P C 1
H4A H 0.0559 0.8531 0.6828 0.120 Uiso 0.5 1 calc GR . P C 1
H4B H 0.1198 0.8927 0.6920 0.120 Uiso 0.5 1 calc GR . P C 1
H4C H 0.1234 0.8187 0.6805 0.120 Uiso 0.5 1 calc GR . P C 1
C5 C 0.0200(14) 0.7211(14) 0.3411(10) 0.090 Uiso 1 1 d D U . . .
C6 C 0.0102(12) 0.7162(15) 0.2693(12) 0.090 Uiso 1 1 d D U . . .
H6 H 0.0084 0.7602 0.2535 0.108 Uiso 1 1 calc R . . . .
C7 C 0.0618(14) 0.6862(19) 0.2358(15) 0.110 Uiso 1 1 d D . . . .
H7A H 0.1022 0.6960 0.2564 0.165 Uiso 1 1 calc GR . . . .
H7B H 0.0628 0.7016 0.1926 0.165 Uiso 1 1 calc GR . . . .
H7C H 0.0553 0.6408 0.2357 0.165 Uiso 1 1 calc GR . . . .
C8 C -0.0542(12) 0.6879(19) 0.2554(16) 0.110 Uiso 1 1 d D . . . .
H8A H -0.0496 0.6428 0.2486 0.165 Uiso 1 1 calc GR . . . .
H8B H -0.0719 0.7074 0.2179 0.165 Uiso 1 1 calc GR . . . .
H8C H -0.0827 0.6953 0.2909 0.165 Uiso 1 1 calc GR . . . .
C9 C -0.0209(15) 0.6035(15) 0.5422(16) 0.082(10) Uani 1 1 d . . . . .
C10 C -0.0510(18) 0.5477(14) 0.5747(16) 0.096(12) Uani 1 1 d D . . . .
H10 H -0.0973 0.5438 0.5653 0.115 Uiso 0.5 1 calc R . P D 1
H10A H -0.0928 0.5503 0.5527 0.115 Uiso 0.5 1 calc R . P E 2
C11 C -0.011(3) 0.498(3) 0.541(3) 0.080 Uiso 0.5 1 d D . P F 1
H11A H 0.0113 0.5178 0.5063 0.120 Uiso 0.5 1 calc GR . P F 1
H11B H -0.0394 0.4654 0.5253 0.120 Uiso 0.5 1 calc GR . P F 1
H11C H 0.0192 0.4802 0.5706 0.120 Uiso 0.5 1 calc GR . P F 1
C12 C -0.074(3) 0.559(3) 0.634(3) 0.080 Uiso 0.5 1 d . . P F 2
H12A H -0.0442 0.5850 0.6573 0.120 Uiso 0.5 1 calc GR . P F 2
H12B H -0.0803 0.5190 0.6559 0.120 Uiso 0.5 1 calc GR . P F 2
H12C H -0.1153 0.5806 0.6310 0.120 Uiso 0.5 1 calc GR . P F 2
C13 C 0.0921(17) 0.7527(14) 0.8132(17) 0.092(12) Uani 1 1 d D . . . .
C14 C 0.0401(18) 0.7942(17) 0.8374(17) 0.113(14) Uani 1 1 d D . . . .
H14 H 0.0001 0.7694 0.8325 0.136 Uiso 0.5 1 calc R . P G 1
H14A H 0.0050 0.7953 0.8059 0.136 Uiso 0.5 1 calc R . P H 2
C15 C 0.031(5) 0.852(3) 0.798(3) 0.16(3) Uiso 0.5 1 d D . P I 1
H15A H 0.0696 0.8605 0.7745 0.245 Uiso 0.5 1 calc GR . P I 1
H15B H 0.0210 0.8875 0.8252 0.245 Uiso 0.5 1 calc GR . P I 1
H15C H -0.0045 0.8450 0.7690 0.245 Uiso 0.5 1 calc GR . P I 1
C16 C 0.045(4) 0.808(4) 0.9051(19) 0.12(2) Uiso 0.5 1 d D . P I 1
H16A H 0.0141 0.7824 0.9280 0.178 Uiso 0.5 1 calc GR . P I 1
H16B H 0.0364 0.8523 0.9123 0.178 Uiso 0.5 1 calc GR . P I 1
H16C H 0.0880 0.7978 0.9197 0.178 Uiso 0.5 1 calc GR . P I 1
C17 C 0.3039(14) 0.6547(13) 0.8469(11) 0.062(6) Uani 1 1 d . U . . .
C18 C 0.3666(16) 0.6478(19) 0.8761(15) 0.087(8) Uani 1 1 d . U . . .
H18 H 0.3817 0.6038 0.8704 0.104 Uiso 1 1 calc R . . . .
C19 C 0.3670(16) 0.664(2) 0.9466(16) 0.102(11) Uani 1 1 d . U . . .
H19A H 0.3616 0.7093 0.9520 0.153 Uiso 1 1 calc GR . . . .
H19B H 0.4076 0.6510 0.9650 0.153 Uiso 1 1 calc GR . . . .
H19C H 0.3321 0.6420 0.9675 0.153 Uiso 1 1 calc GR . . . .
C20 C 0.4112(18) 0.693(2) 0.8382(19) 0.104(10) Uani 1 1 d . U . . .
H20A H 0.4118 0.6808 0.7942 0.155 Uiso 1 1 calc GR . . . .
H20B H 0.4543 0.6913 0.8552 0.155 Uiso 1 1 calc GR . . . .
H20C H 0.3951 0.7363 0.8417 0.155 Uiso 1 1 calc GR . . . .
C21 C 0.1712(14) 0.5953(11) 0.6633(11) 0.061(7) Uani 1 1 d D . . . .
C22 C 0.1676(14) 0.5672(13) 0.6008(14) 0.075(8) Uani 1 1 d D U . . .
H22 H 0.1364 0.5920 0.5757 0.091 Uiso 0.5 1 calc R . P J 1
H22A H 0.1224 0.5592 0.5888 0.091 Uiso 0.5 1 calc R . P K 2
C23 C 0.230(2) 0.568(3) 0.567(4) 0.104(17) Uiso 0.5 1 d D . P L 1
H23A H 0.2466 0.6112 0.5659 0.155 Uiso 0.5 1 calc GR . P L 1
H23B H 0.2237 0.5537 0.5236 0.155 Uiso 0.5 1 calc GR . P L 1
H23C H 0.2604 0.5408 0.5878 0.155 Uiso 0.5 1 calc GR . P L 1
C24 C 0.205(3) 0.508(2) 0.598(4) 0.100(16) Uiso 0.5 1 d D . P L 2
H24A H 0.2501 0.5173 0.6070 0.150 Uiso 0.5 1 calc GR . P L 2
H24B H 0.2018 0.4896 0.5563 0.150 Uiso 0.5 1 calc GR . P L 2
H24C H 0.1892 0.4784 0.6292 0.150 Uiso 0.5 1 calc GR . P L 2
C25 C 0.4156(15) 0.4738(15) 0.8337(14) 0.076(8) Uani 1 1 d D U . . .
C26 C 0.3713(17) 0.4427(18) 0.8812(15) 0.113(14) Uani 1 1 d D . . . .
H26 H 0.3967 0.4263 0.9172 0.136 Uiso 0.5 1 calc R . P M 1
H26A H 0.3801 0.3969 0.8857 0.136 Uiso 0.5 1 calc R . P N 2
C27 C 0.337(4) 0.389(3) 0.849(4) 0.17(3) Uiso 0.5 1 d D . P O 1
H27A H 0.3078 0.4054 0.8174 0.257 Uiso 0.5 1 calc GR . P O 1
H27B H 0.3120 0.3654 0.8804 0.257 Uiso 0.5 1 calc GR . P O 1
H27C H 0.3676 0.3608 0.8296 0.257 Uiso 0.5 1 calc GR . P O 1
C28 C 0.323(3) 0.491(3) 0.905(4) 0.13(2) Uiso 0.5 1 d D . P O 1
H28A H 0.3456 0.5286 0.9180 0.198 Uiso 0.5 1 calc GR . P O 1
H28B H 0.2996 0.4731 0.9400 0.198 Uiso 0.5 1 calc GR . P O 1
H28C H 0.2936 0.5011 0.8709 0.198 Uiso 0.5 1 calc GR . P O 1
C29 C 0.638(2) 0.479(2) 0.752(3) 0.139(17) Uani 1 1 d D U . . .
C30 C 0.7004(18) 0.444(2) 0.740(2) 0.17(2) Uani 1 1 d D U . . .
H30A H 0.7090 0.4286 0.7837 0.203 Uiso 0.5 1 calc R . P P 2
H30 H 0.6860 0.4332 0.6974 0.203 Uiso 0.5 1 calc R . P Q 1
C31 C 0.685(3) 0.382(3) 0.708(4) 0.130 Uiso 0.5 1 d D . P R 2
H31A H 0.6696 0.3519 0.7393 0.195 Uiso 0.5 1 calc GR . P R 2
H31B H 0.7240 0.3653 0.6888 0.195 Uiso 0.5 1 calc GR . P R 2
H31C H 0.6528 0.3886 0.6762 0.195 Uiso 0.5 1 calc GR . P R 2
C32 C 0.747(3) 0.498(5) 0.712(5) 0.130 Uiso 0.5 1 d D . P R 1
H32A H 0.7336 0.5084 0.6694 0.195 Uiso 0.5 1 calc GR . P R 1
H32B H 0.7909 0.4823 0.7111 0.195 Uiso 0.5 1 calc GR . P R 1
H32C H 0.7449 0.5355 0.7382 0.195 Uiso 0.5 1 calc GR . P R 1
C33 C 0.4504(16) 0.5916(16) 0.6392(17) 0.081(8) Uani 1 1 d . U . . .
C34 C 0.421(2) 0.636(2) 0.592(2) 0.126(11) Uani 1 1 d D U . . .
H34 H 0.4559 0.6628 0.5751 0.151 Uiso 1 1 calc R . . . .
C35 C 0.369(2) 0.677(2) 0.617(2) 0.123(12) Uani 1 1 d D U . . .
H35A H 0.3303 0.6527 0.6233 0.185 Uiso 1 1 calc GR . . . .
H35B H 0.3605 0.7110 0.5871 0.185 Uiso 1 1 calc GR . . . .
H35C H 0.3822 0.6957 0.6571 0.185 Uiso 1 1 calc GR . . . .
C36 C 0.400(3) 0.592(3) 0.542(3) 0.17(2) Uani 1 1 d . U . . .
H36A H 0.4367 0.5743 0.5203 0.258 Uiso 1 1 calc GR . . . .
H36B H 0.3733 0.6148 0.5117 0.258 Uiso 1 1 calc GR . . . .
H36C H 0.3747 0.5578 0.5603 0.258 Uiso 1 1 calc GR . . . .
C37 C 0.7707(17) 0.6340(14) 0.5415(18) 0.120 Uiso 1 1 d D U . . .
C38 C 0.7707(18) 0.6990(15) 0.5718(15) 0.120 Uiso 1 1 d D U . . .
H38A H 0.7441 0.7002 0.6104 0.144 Uiso 0.5 1 calc R . P S 2
H38 H 0.7240 0.7073 0.5716 0.144 Uiso 0.5 1 calc R . P T 1
C39 C 0.750(4) 0.7477(19) 0.525(3) 0.090 Uiso 0.5 1 d D U P U 2
H39A H 0.7516 0.7297 0.4829 0.135 Uiso 0.5 1 calc GR . P U 2
H39B H 0.7793 0.7836 0.5271 0.135 Uiso 0.5 1 calc GR . P U 2
H39C H 0.7071 0.7614 0.5345 0.135 Uiso 0.5 1 calc GR . P U 2
C40 C 0.782(3) 0.697(3) 0.6409(17) 0.090 Uiso 0.5 1 d D U P U 1
H40A H 0.7418 0.6865 0.6621 0.135 Uiso 0.5 1 calc GR . P U 1
H40B H 0.7964 0.7382 0.6553 0.135 Uiso 0.5 1 calc GR . P U 1
H40C H 0.8138 0.6654 0.6506 0.135 Uiso 0.5 1 calc GR . P U 1
C41 C 0.8434(15) 0.435(2) 0.4294(15) 0.090(9) Uani 1 1 d . U . . .
C42 C 0.8901(19) 0.399(3) 0.394(2) 0.139(12) Uani 1 1 d D U . . .
H42 H 0.9254 0.4252 0.3768 0.167 Uiso 1 1 calc R . . . .
C43 C 0.854(3) 0.359(4) 0.340(3) 0.20(2) Uani 1 1 d D U . . .
H43C H 0.8215 0.3318 0.3590 0.298 Uiso 1 1 calc GR . . . .
H43D H 0.8847 0.3324 0.3176 0.298 Uiso 1 1 calc GR . . . .
H43E H 0.8334 0.3872 0.3101 0.298 Uiso 1 1 calc GR . . . .
C44 C 0.913(3) 0.352(3) 0.449(3) 0.168(17) Uani 1 1 d D U . . .
H44C H 0.9308 0.3767 0.4836 0.253 Uiso 1 1 calc GR . . . .
H44D H 0.9455 0.3235 0.4330 0.253 Uiso 1 1 calc GR . . . .
H44E H 0.8766 0.3279 0.4643 0.253 Uiso 1 1 calc GR . . . .
C45 C 0.6324(14) 0.4511(14) 0.5377(13) 0.066(8) Uani 1 1 d . . . . .
C46 C 0.5747(16) 0.4245(18) 0.5622(17) 0.090(11) Uani 1 1 d . . . . .
H46 H 0.5725 0.4354 0.6076 0.108 Uiso 1 1 calc R . . . .
C47 C 0.5771(17) 0.3533(17) 0.5574(18) 0.090(10) Uani 1 1 d . U . . .
H47A H 0.5605 0.3402 0.5166 0.135 Uiso 1 1 calc GR . . . .
H47B H 0.5511 0.3348 0.5906 0.135 Uiso 1 1 calc GR . . . .
H47C H 0.6211 0.3391 0.5617 0.135 Uiso 1 1 calc GR . . . .
C48 C 0.5150(17) 0.4530(19) 0.530(2) 0.111(14) Uani 1 1 d . . . . .
H48A H 0.5154 0.4986 0.5348 0.167 Uiso 1 1 calc GR . . . .
H48B H 0.4765 0.4359 0.5492 0.167 Uiso 1 1 calc GR . . . .
H48C H 0.5154 0.4424 0.4853 0.167 Uiso 1 1 calc GR . . . .
C49 C 0.7771(13) 0.1768(14) 0.4397(16) 0.071(8) Uani 1 1 d . U . . .
C50 C 0.8247(16) 0.1568(16) 0.495(2) 0.101(9) Uani 1 1 d . U . . .
H50 H 0.8087 0.1799 0.5320 0.121 Uiso 1 1 calc R . . . .
C51 C 0.887(2) 0.180(3) 0.486(4) 0.20(2) Uani 1 1 d . U . . .
H51A H 0.8984 0.1770 0.4413 0.293 Uiso 1 1 calc GR . . . .
H51B H 0.9170 0.1558 0.5106 0.293 Uiso 1 1 calc GR . . . .
H51C H 0.8886 0.2242 0.4985 0.293 Uiso 1 1 calc GR . . . .
C52 C 0.8196(19) 0.0937(16) 0.5114(18) 0.104(9) Uani 1 1 d . U . . .
H52A H 0.7753 0.0841 0.5216 0.156 Uiso 1 1 calc GR . . . .
H52B H 0.8464 0.0855 0.5478 0.156 Uiso 1 1 calc GR . . . .
H52C H 0.8334 0.0674 0.4764 0.156 Uiso 1 1 calc GR . . . .
C53 C 0.6663(15) 0.1191(17) 0.2452(19) 0.092(10) Uani 1 1 d D U . . .
C54 C 0.649(2) 0.068(2) 0.197(2) 0.134(12) Uani 1 1 d D U . . .
H54 H 0.6850 0.0373 0.1976 0.161 Uiso 1 1 calc R . . . .
C55 C 0.587(2) 0.032(2) 0.224(3) 0.141(15) Uani 1 1 d . U . . .
H55A H 0.5937 0.0223 0.2683 0.212 Uiso 1 1 calc GR . . . .
H55B H 0.5805 -0.0062 0.2004 0.212 Uiso 1 1 calc GR . . . .
H55C H 0.5500 0.0596 0.2198 0.212 Uiso 1 1 calc GR . . . .
C56 C 0.642(3) 0.090(3) 0.132(2) 0.159(19) Uani 1 1 d . U . . .
H56A H 0.6029 0.1140 0.1286 0.238 Uiso 1 1 calc GR . . . .
H56B H 0.6399 0.0531 0.1046 0.238 Uiso 1 1 calc GR . . . .
H56C H 0.6784 0.1156 0.1208 0.238 Uiso 1 1 calc GR . . . .
C57 C 0.6272(14) 0.3275(14) 0.3567(15) 0.079(8) Uani 1 1 d D U . . .
C58 C 0.5937(18) 0.3911(16) 0.356(2) 0.123(15) Uani 1 1 d D U . . .
H58 H 0.5894 0.4057 0.3998 0.147 Uiso 0.5 1 calc R . P V 1
H58A H 0.6080 0.4199 0.3896 0.147 Uiso 0.5 1 calc R . P W 2
C59 C 0.542(3) 0.402(4) 0.328(4) 0.100 Uiso 0.5 1 d D . P X 1
H59A H 0.5503 0.4193 0.2868 0.150 Uiso 0.5 1 calc GR . P X 1
H59B H 0.5170 0.4320 0.3528 0.150 Uiso 0.5 1 calc GR . P X 1
H59C H 0.5178 0.3628 0.3241 0.150 Uiso 0.5 1 calc GR . P X 1
C60 C 0.618(3) 0.409(4) 0.292(3) 0.100 Uiso 0.5 1 d D . P X 2
H60A H 0.6605 0.3910 0.2859 0.150 Uiso 0.5 1 calc GR . P X 2
H60B H 0.6209 0.4549 0.2892 0.150 Uiso 0.5 1 calc GR . P X 2
H60C H 0.5892 0.3934 0.2600 0.150 Uiso 0.5 1 calc GR . P X 2
C4A C 0.154(2) 0.845(3) 0.645(3) 0.080 Uiso 0.5 1 d D . P C 2
H4AA H 0.1332 0.8181 0.6767 0.120 Uiso 0.5 1 calc GR . P C 2
H4AB H 0.1743 0.8802 0.6660 0.120 Uiso 0.5 1 calc GR . P C 2
H4AC H 0.1861 0.8200 0.6230 0.120 Uiso 0.5 1 calc GR . P C 2
C3A C 0.044(2) 0.888(3) 0.635(3) 0.080 Uiso 0.5 1 d D . P C 2
H3AA H 0.0104 0.9000 0.6059 0.120 Uiso 0.5 1 calc GR . P C 2
H3AB H 0.0541 0.9231 0.6626 0.120 Uiso 0.5 1 calc GR . P C 2
H3AC H 0.0294 0.8523 0.6605 0.120 Uiso 0.5 1 calc GR . P C 2
C12A C -0.038(4) 0.547(3) 0.643(2) 0.080 Uiso 0.5 1 d D . P F 1
H12D H -0.0247 0.5053 0.6561 0.120 Uiso 0.5 1 calc GR . P F 1
H12E H -0.0761 0.5595 0.6661 0.120 Uiso 0.5 1 calc GR . P F 1
H12F H -0.0035 0.5771 0.6525 0.120 Uiso 0.5 1 calc GR . P F 1
C11A C -0.038(3) 0.4810(19) 0.560(3) 0.080 Uiso 0.5 1 d D . P F 2
H11D H 0.0001 0.4779 0.5339 0.120 Uiso 0.5 1 calc GR . P F 2
H11E H -0.0745 0.4636 0.5366 0.120 Uiso 0.5 1 calc GR . P F 2
H11F H -0.0323 0.4574 0.5984 0.120 Uiso 0.5 1 calc GR . P F 2
C16A C 0.016(4) 0.764(4) 0.896(3) 0.12(2) Uiso 0.5 1 d D . P I 2
H16D H 0.0500 0.7617 0.9269 0.178 Uiso 0.5 1 calc GR . P I 2
H16E H 0.0013 0.7212 0.8863 0.178 Uiso 0.5 1 calc GR . P I 2
H16F H -0.0196 0.7882 0.9127 0.178 Uiso 0.5 1 calc GR . P I 2
C15A C 0.064(6) 0.859(3) 0.848(5) 0.16(3) Uiso 0.5 1 d D . P I 2
H15D H 0.0911 0.8603 0.8845 0.245 Uiso 0.5 1 calc GR . P I 2
H15E H 0.0273 0.8873 0.8540 0.245 Uiso 0.5 1 calc GR . P I 2
H15F H 0.0877 0.8730 0.8109 0.245 Uiso 0.5 1 calc GR . P I 2
C23A C 0.199(4) 0.610(3) 0.554(3) 0.104(17) Uiso 0.5 1 d D . P L 2
H23D H 0.1718 0.6459 0.5453 0.155 Uiso 0.5 1 calc GR . P L 2
H23E H 0.2068 0.5869 0.5148 0.155 Uiso 0.5 1 calc GR . P L 2
H23F H 0.2400 0.6246 0.5705 0.155 Uiso 0.5 1 calc GR . P L 2
C24A C 0.143(3) 0.4994(19) 0.604(3) 0.100(16) Uiso 0.5 1 d D . P L 1
H24D H 0.1791 0.4705 0.6059 0.150 Uiso 0.5 1 calc GR . P L 1
H24E H 0.1172 0.4903 0.5673 0.150 Uiso 0.5 1 calc GR . P L 1
H24F H 0.1170 0.4942 0.6419 0.150 Uiso 0.5 1 calc GR . P L 1
C28A C 0.387(5) 0.478(4) 0.940(3) 0.13(2) Uiso 0.5 1 d D . P O 2
H28D H 0.4186 0.4553 0.9643 0.198 Uiso 0.5 1 calc GR . P O 2
H28E H 0.3479 0.4829 0.9654 0.198 Uiso 0.5 1 calc GR . P O 2
H28F H 0.4031 0.5198 0.9294 0.198 Uiso 0.5 1 calc GR . P O 2
C27A C 0.310(5) 0.454(6) 0.854(5) 0.17(3) Uiso 0.5 1 d D . P O 2
H27D H 0.2853 0.4811 0.8812 0.257 Uiso 0.5 1 calc GR . P O 2
H27E H 0.2881 0.4144 0.8474 0.257 Uiso 0.5 1 calc GR . P O 2
H27F H 0.3161 0.4750 0.8131 0.257 Uiso 0.5 1 calc GR . P O 2
C31A C 0.696(3) 0.377(2) 0.759(5) 0.130 Uiso 0.5 1 d D . P R 1
H31D H 0.6763 0.3739 0.8004 0.195 Uiso 0.5 1 calc GR . P R 1
H31E H 0.7392 0.3592 0.7610 0.195 Uiso 0.5 1 calc GR . P R 1
H31F H 0.6709 0.3541 0.7285 0.195 Uiso 0.5 1 calc GR . P R 1
C32A C 0.765(3) 0.467(3) 0.724(5) 0.130 Uiso 0.5 1 d D . P R 2
H32D H 0.7614 0.4997 0.6921 0.195 Uiso 0.5 1 calc GR . P R 2
H32E H 0.7901 0.4321 0.7074 0.195 Uiso 0.5 1 calc GR . P R 2
H32F H 0.7856 0.4839 0.7612 0.195 Uiso 0.5 1 calc GR . P R 2
C39A C 0.791(4) 0.7479(18) 0.526(3) 0.090 Uiso 0.5 1 d D . P U 1
H39D H 0.8292 0.7336 0.5040 0.135 Uiso 0.5 1 calc GR . P U 1
H39E H 0.8006 0.7868 0.5485 0.135 Uiso 0.5 1 calc GR . P U 1
H39F H 0.7569 0.7554 0.4960 0.135 Uiso 0.5 1 calc GR . P U 1
C40A C 0.836(2) 0.722(3) 0.583(3) 0.090 Uiso 0.5 1 d D . P U 2
H40D H 0.8630 0.6873 0.5961 0.135 Uiso 0.5 1 calc GR . P U 2
H40E H 0.8348 0.7538 0.6166 0.135 Uiso 0.5 1 calc GR . P U 2
H40F H 0.8527 0.7410 0.5450 0.135 Uiso 0.5 1 calc GR . P U 2
C59A C 0.5220(16) 0.381(3) 0.355(3) 0.100 Uiso 0.5 1 d D . P X 2
H59D H 0.5121 0.3432 0.3303 0.150 Uiso 0.5 1 calc GR . P X 2
H59E H 0.5010 0.4171 0.3364 0.150 Uiso 0.5 1 calc GR . P X 2
H59F H 0.5068 0.3749 0.3979 0.150 Uiso 0.5 1 calc GR . P X 2
C60A C 0.655(3) 0.435(4) 0.320(4) 0.100 Uiso 0.5 1 d D . P X 1
H60D H 0.6633 0.4189 0.2783 0.150 Uiso 0.5 1 calc GR . P X 1
H60E H 0.6940 0.4313 0.3456 0.150 Uiso 0.5 1 calc GR . P X 1
H60F H 0.6426 0.4790 0.3179 0.150 Uiso 0.5 1 calc GR . P X 1

loop_
_atom_site_aniso_label
_atom_site_aniso_U_11
_atom_site_aniso_U_22
_atom_site_aniso_U_33
_atom_site_aniso_U_23
_atom_site_aniso_U_13
_atom_site_aniso_U_12
U1 0.1100(9) 0.0521(5) 0.0815(8) 0.0171(5) 0.0345(7) 0.0162(6)
U2 0.0660(5) 0.0514(5) 0.0457(4) -0.0100(4) -0.0051(4) 0.0117(4)
U3 0.1034(9) 0.0942(8) 0.0453(5) -0.0124(5) -0.0032(6) 0.0044(7)
U4 0.0597(6) 0.0472(5) 0.1407(12) 0.0089(6) -0.0131(7) -0.0032(4)
U5 0.0752(6) 0.0514(5) 0.0830(7) -0.0113(5) -0.0235(6) 0.0095(5)
Na1 0.058(5) 0.054(5) 0.064(6) -0.012(5) 0.002(5) -0.001(4)
Na2 0.119(9) 0.069(7) 0.049(5) 0.010(5) 0.031(6) 0.042(7)
Na3 0.130(9) 0.119(9) 0.094(8) 0.015(7) 0.047(7) 0.032(7)
Na4 0.147(9) 0.140(10) 0.156(10) -0.029(8) 0.011(8) -0.006(8)
Na5 0.063(6) 0.041(5) 0.067(6) 0.004(5) -0.005(5) 0.005(4)
O1 0.126(8) 0.091(7) 0.093(7) 0.018(6) 0.009(7) -0.001(6)
O2 0.12(2) 0.11(2) 0.17(3) 0.00(2) 0.05(2) 0.021(16)
O3 0.072(9) 0.060(8) 0.101(10) 0.011(8) 0.000(8) -0.004(7)
O4 0.095(10) 0.084(10) 0.120(11) 0.020(9) 0.014(9) -0.005(8)
O5 0.126(8) 0.091(7) 0.093(7) 0.018(6) 0.009(7) -0.001(6)
O6 0.126(8) 0.091(7) 0.093(7) 0.018(6) 0.009(7) -0.001(6)
O7 0.144(19) 0.048(9) 0.047(10) -0.003(8) -0.036(12) 0.009(11)
O8 0.126(8) 0.091(7) 0.093(7) 0.018(6) 0.009(7) -0.001(6)
O9 0.081(13) 0.108(17) 0.081(15) -0.038(14) -0.015(12) 0.019(12)
O10 0.134(18) 0.055(11) 0.060(12) -0.011(10) 0.000(12) 0.021(12)
O11 0.067(11) 0.079(13) 0.065(11) -0.034(10) -0.032(10) 0.030(10)
O12 0.074(12) 0.072(12) 0.105(16) -0.072(12) -0.029(12) 0.032(10)
O13 0.062(11) 0.090(14) 0.055(11) -0.020(10) -0.003(9) 0.015(10)
O14 0.061(12) 0.114(17) 0.067(12) 0.000(12) -0.011(10) 0.046(11)
O15 0.109(15) 0.068(12) 0.041(9) -0.011(9) 0.006(10) 0.047(11)
O16 0.061(10) 0.065(11) 0.044(9) -0.023(8) 0.003(8) -0.006(9)
O17 0.101(16) 0.094(16) 0.079(14) 0.010(12) 0.019(13) 0.038(13)
O18 0.125(12) 0.130(13) 0.112(12) -0.010(10) -0.015(10) -0.003(10)
O19 0.15(2) 0.063(12) 0.056(11) 0.021(10) 0.001(12) 0.054(13)
O20 0.13(2) 0.13(2) 0.045(10) 0.025(12) -0.007(12) 0.033(16)
O21 0.112(12) 0.124(12) 0.109(12) 0.008(10) 0.002(9) 0.011(9)
O22 0.128(13) 0.135(13) 0.128(13) -0.004(10) 0.011(10) 0.004(10)
O23 0.130(15) 0.100(15) 0.063(12) 0.014(11) -0.014(11) -0.008(12)
O24 0.121(19) 0.093(16) 0.081(15) 0.036(13) -0.042(14) -0.062(15)
O25 0.108(12) 0.112(12) 0.131(13) 0.018(10) 0.003(10) 0.007(9)
O26 0.105(19) 0.14(2) 0.108(19) -0.005(17) -0.054(16) -0.041(17)
O27 0.138(12) 0.130(13) 0.158(13) -0.014(9) -0.002(9) -0.018(9)
O28 0.155(14) 0.145(14) 0.167(15) -0.002(10) 0.006(11) -0.026(10)
O29 0.050(11) 0.105(18) 0.105(17) 0.039(14) 0.002(11) -0.011(11)
O30 0.043(10) 0.057(10) 0.088(13) 0.027(9) -0.003(9) 0.007(8)
O31 0.053(9) 0.035(7) 0.067(10) 0.000(7) -0.005(9) -0.009(7)
O32 0.047(11) 0.104(14) 0.15(2) -0.032(14) 0.017(12) -0.014(10)
O33 0.051(10) 0.060(11) 0.099(15) -0.002(11) -0.008(10) 0.005(9)
O34 0.110(11) 0.096(10) 0.090(11) 0.004(9) -0.022(9) 0.008(9)
O35 0.058(10) 0.056(10) 0.080(13) -0.013(9) -0.013(10) 0.027(9)
O36 0.065(12) 0.068(12) 0.116(18) -0.038(12) -0.028(12) 0.030(10)
O37 0.109(11) 0.086(10) 0.109(11) -0.007(9) -0.017(9) -0.008(9)
O38 0.101(16) 0.071(14) 0.12(2) 0.006(14) -0.055(15) -0.029(13)
O39 0.099(10) 0.086(10) 0.086(10) -0.004(9) -0.025(8) 0.017(9)
O40 0.107(15) 0.043(10) 0.110(16) -0.023(10) -0.072(14) 0.021(10)
O41 0.096(15) 0.099(17) 0.080(15) -0.014(13) 0.013(13) 0.022(13)
O42 0.101(11) 0.096(11) 0.116(11) -0.015(9) -0.002(9) -0.002(9)
O43 0.16(3) 0.10(2) 0.12(2) 0.022(19) -0.01(2) 0.01(2)
O44 0.117(11) 0.101(11) 0.100(11) 0.010(9) -0.012(9) 0.023(9)
C1 0.080(11) 0.081(11) 0.092(11) 0.000(7) -0.002(7) -0.003(7)
C2 0.119(15) 0.116(15) 0.123(15) 0.004(7) -0.001(7) -0.003(7)
C9 0.08(2) 0.08(2) 0.09(2) -0.027(17) -0.050(18) 0.007(17)
C10 0.13(3) 0.09(2) 0.08(2) 0.020(19) -0.04(2) -0.04(2)
C13 0.10(3) 0.058(18) 0.12(3) -0.002(18) -0.06(2) 0.031(17)
C14 0.10(3) 0.11(3) 0.13(3) -0.02(3) -0.06(3) 0.03(2)
C17 0.076(13) 0.073(16) 0.037(11) -0.008(11) -0.004(10) -0.004(12)
C18 0.083(14) 0.10(2) 0.073(13) -0.012(13) -0.022(10) 0.007(12)
C19 0.067(17) 0.17(3) 0.072(13) -0.020(14) -0.028(11) 0.000(19)
C20 0.106(18) 0.11(2) 0.091(18) -0.029(16) 0.003(14) -0.012(16)
C21 0.09(2) 0.052(14) 0.038(12) -0.005(11) -0.014(14) 0.026(14)
C22 0.080(12) 0.075(12) 0.072(11) -0.016(9) -0.004(9) 0.001(9)
C25 0.081(12) 0.079(12) 0.069(11) -0.009(9) 0.006(9) 0.019(9)
C26 0.13(3) 0.13(4) 0.08(2) 0.00(2) 0.00(2) 0.05(3)
C29 0.137(19) 0.141(19) 0.140(19) 0.001(11) -0.002(11) 0.005(11)
C30 0.17(2) 0.17(2) 0.17(2) 0.001(11) 0.005(11) 0.003(11)
C33 0.072(16) 0.079(15) 0.091(17) -0.005(12) 0.000(14) -0.031(12)
C34 0.134(14) 0.124(13) 0.120(13) 0.011(9) -0.007(10) 0.001(9)
C35 0.124(19) 0.10(2) 0.14(3) -0.006(19) -0.015(18) -0.016(16)
C36 0.21(4) 0.15(3) 0.16(2) -0.03(2) -0.08(3) 0.06(3)
C41 0.058(15) 0.15(3) 0.062(17) 0.005(16) 0.001(12) -0.063(16)
C42 0.077(19) 0.19(3) 0.15(2) -0.03(2) 0.037(16) -0.055(18)
C43 0.14(3) 0.27(4) 0.18(3) -0.08(3) 0.01(2) -0.06(3)
C44 0.13(3) 0.20(3) 0.18(3) -0.02(2) 0.02(2) -0.03(2)
C45 0.074(19) 0.074(19) 0.050(15) -0.035(14) 0.007(14) -0.010(15)
C46 0.08(2) 0.10(3) 0.09(2) -0.04(2) 0.036(19) 0.011(19)
C47 0.091(13) 0.087(13) 0.093(13) 0.008(10) 0.016(10) 0.001(10)
C48 0.08(2) 0.10(3) 0.15(4) 0.02(3) 0.05(3) 0.00(2)
C49 0.048(13) 0.063(15) 0.103(18) -0.028(13) -0.016(13) 0.021(11)
C50 0.086(14) 0.084(14) 0.13(2) -0.036(14) -0.057(16) 0.046(12)
C51 0.097(15) 0.18(3) 0.31(6) 0.08(4) -0.09(2) 0.013(18)
C52 0.12(2) 0.091(14) 0.10(2) -0.036(14) -0.023(19) 0.052(13)
C53 0.062(17) 0.085(19) 0.13(2) -0.020(17) -0.031(17) 0.014(14)
C54 0.13(2) 0.12(2) 0.15(2) -0.04(2) -0.03(2) -0.013(18)
C55 0.12(2) 0.13(3) 0.17(3) -0.02(2) -0.05(2) -0.02(2)
C56 0.17(4) 0.16(4) 0.15(2) -0.03(2) -0.06(2) -0.08(3)
C57 0.086(12) 0.077(12) 0.073(12) 0.007(9) -0.023(9) 0.002(9)
C58 0.128(17) 0.123(17) 0.118(17) -0.007(11) -0.006(11) 0.007(11)

loop_
_atom_type_symbol
_atom_type_description
_atom_type_scat_dispersion_real
_atom_type_scat_dispersion_imag
_atom_type_scat_source
C C 0.0080 0.0030 'International Tables Vol C Tables 4.2.6.8 and 6.1.1.4'
H H 0.0000 0.0000 'International Tables Vol C Tables 4.2.6.8 and 6.1.1.4'
Na Na 0.0650 0.0470 'International Tables Vol C Tables 4.2.6.8 and 6.1.1.4'
O O 0.0230 0.0120 'International Tables Vol C Tables 4.2.6.8 and 6.1.1.4'
U U -5.0170 7.3470 'International Tables Vol C Tables 4.2.6.8 and 6.1.1.4'

loop_
_geom_angle_atom_site_label_1
_geom_angle_atom_site_label_2
_geom_angle_atom_site_label_3
_geom_angle
_geom_angle_site_symmetry_1
_geom_angle_site_symmetry_3
Na1 U1 Na3 117.7(3) . 2_564
O1 U1 Na1 88.4(9) . .
O1 U1 Na3 83.1(10) . 2_564
O1 U1 O2 179.0(15) . .
O1 U1 O3 90.3(11) . .
O1 U1 O4 87.7(10) . .
O1 U1 O5 94.9(11) . .
O1 U1 O6 90.1(11) . .
O1 U1 O7 90.1(10) . .
O1 U1 O8 89.4(11) . .
O1 U1 C1 88.3(12) . .
O1 U1 C9 86.9(10) . .
O2 U1 Na1 90.6(12) . .
O2 U1 Na3 97.1(12) . 2_564
O2 U1 O3 89.0(13) . .
O2 U1 O4 92.5(12) . .
O2 U1 O5 86.1(13) . .
O2 U1 O6 90.7(14) . .
O2 U1 O7 89.6(12) . .
O2 U1 O8 89.7(13) . .
O2 U1 C1 91.5(13) . .
O2 U1 C9 92.5(12) . .
O3 U1 Na1 33.5(5) . .
O3 U1 Na3 150.9(5) . 2_564
O3 U1 O5 123.8(7) . .
O3 U1 O6 172.9(7) . .
O3 U1 C1 31.3(9) . .
O3 U1 C9 95.0(8) . .
O4 U1 Na1 88.8(8) . .
O4 U1 Na3 151.5(8) . 2_564
O4 U1 O3 55.5(9) . .
O4 U1 O5 68.8(9) . .
O4 U1 O6 117.5(9) . .
O4 U1 O7 174.9(9) . .
O4 U1 O8 124.2(10) . .
O4 U1 C1 24.2(9) . .
O4 U1 C9 150.0(10) . .
O5 U1 Na1 157.2(5) . .
O5 U1 Na3 85.0(6) . 2_564
O5 U1 O6 49.1(5) . .
O5 U1 C1 92.9(10) . .
O5 U1 C9 141.1(8) . .
O6 U1 Na1 153.6(5) . .
O6 U1 Na3 36.0(5) . 2_564
O6 U1 C1 141.7(10) . .
O6 U1 C9 92.1(8) . .
O7 U1 Na1 86.5(4) . .
O7 U1 Na3 32.4(5) . 2_564
O7 U1 O3 119.9(6) . .
O7 U1 O5 116.0(6) . .
O7 U1 O6 67.1(6) . .
O7 U1 C1 151.1(9) . .
O7 U1 C9 25.2(7) . .
O8 U1 Na1 35.4(7) . .
O8 U1 Na3 82.8(7) . 2_564
O8 U1 O3 68.8(8) . .
O8 U1 O5 166.5(8) . .
O8 U1 O6 118.3(8) . .
O8 U1 O7 51.1(8) . .
O8 U1 C1 100.0(11) . .
O8 U1 C9 26.3(8) . .
C1 U1 Na1 64.7(8) . .
C1 U1 Na3 171.0(8) . 2_564
C1 U1 C9 126.0(10) . .
C9 U1 Na1 61.5(6) . .
C9 U1 Na3 56.5(6) . 2_564
O9 U2 Na1 83.2(7) . .
O9 U2 O10 177.6(10) . .
O9 U2 O11 88.6(9) . .
O9 U2 O12 92.3(9) . .
O9 U2 O13 92.6(9) . .
O9 U2 O14 89.6(9) . .
O9 U2 O15 86.9(9) . .
O9 U2 O16 86.4(8) . .
O9 U2 C13 91.8(10) . .
O9 U2 C17 89.1(9) . .
O9 U2 C21 85.3(9) . .
O10 U2 Na1 94.6(7) . .
O10 U2 O11 90.1(9) . .
O10 U2 O12 88.6(9) . .
O10 U2 O13 89.8(9) . .
O10 U2 O14 91.9(9) . .
O10 U2 O15 91.8(8) . .
O10 U2 O16 91.2(8) . .
O10 U2 C13 87.9(10) . .
O10 U2 C17 93.1(9) . .
O10 U2 C21 92.8(8) . .
O11 U2 Na1 33.3(4) . .
O11 U2 O13 123.0(6) . .
O11 U2 O14 174.5(7) . .
O11 U2 O15 117.3(6) . .
O11 U2 O16 65.6(6) . .
O11 U2 C13 26.6(7) . .
O11 U2 C17 148.6(7) . .
O11 U2 C21 91.5(7) . .
O12 U2 Na1 85.8(5) . .
O12 U2 O11 52.6(6) . .
O12 U2 O13 70.4(6) . .
O12 U2 O14 122.3(7) . .
O12 U2 O15 169.9(7) . .
O12 U2 O16 118.3(6) . .
O12 U2 C13 26.1(8) . .
O12 U2 C17 96.2(7) . .
O12 U2 C21 144.1(7) . .
O13 U2 Na1 155.7(5) . .
O13 U2 O15 119.7(6) . .
O13 U2 C13 96.5(8) . .
O13 U2 C17 26.0(6) . .
O13 U2 C21 145.4(7) . .
O14 U2 Na1 151.4(5) . .
O14 U2 O13 51.9(7) . .
O14 U2 O15 67.8(7) . .
O14 U2 O16 119.4(7) . .
O14 U2 C13 148.3(9) . .
O14 U2 C17 26.1(7) . .
O14 U2 C21 93.5(7) . .
O15 U2 Na1 84.1(5) . .
O15 U2 C13 143.8(8) . .
O15 U2 C17 93.8(7) . .
O15 U2 C21 25.8(7) . .
O16 U2 Na1 32.7(4) . .
O16 U2 O13 171.3(6) . .
O16 U2 O15 51.6(6) . .
O16 U2 C13 92.2(8) . .
O16 U2 C17 145.3(7) . .
O16 U2 C21 25.9(6) . .
C13 U2 Na1 59.9(7) . .
C13 U2 C17 122.3(9) . .
C13 U2 C21 118.1(9) . .
C17 U2 Na1 172.1(6) . .
C17 U2 C21 119.5(8) . .
C21 U2 Na1 58.4(5) . .
O17 U3 Na2 82.3(7) . .
O17 U3 O19 86.9(9) . .
O17 U3 O20 92.4(10) . .
O17 U3 O21 89.2(10) . .
O17 U3 O22 91.3(11) . .
O17 U3 O23 90.7(9) . .
O17 U3 O24 89.8(9) . .
O17 U3 C25 87.8(10) . .
O17 U3 C29 91.6(12) . .
O17 U3 C33 89.7(9) . .
O18 U3 Na2 96.1(10) . .
O18 U3 O17 177.6(13) . .
O18 U3 O19 90.9(12) . .
O18 U3 O20 85.8(12) . .
O18 U3 O21 91.4(13) . .
O18 U3 O22 90.9(13) . .
O18 U3 O23 90.9(12) . .
O18 U3 O24 89.8(12) . .
O18 U3 C25 89.9(13) . .
O18 U3 C29 89.9(14) . .
O18 U3 C33 90.9(12) . .
O19 U3 Na2 33.1(5) . .
O19 U3 O21 118.5(8) . .
O19 U3 O23 118.8(8) . .
O19 U3 C25 25.5(7) . .
O19 U3 C29 142.8(11) . .
O19 U3 C33 91.6(8) . .
O20 U3 Na2 86.3(6) . .
O20 U3 O19 53.3(7) . .
O20 U3 O21 65.6(9) . .
O20 U3 O22 117.9(10) . .
O20 U3 O23 171.3(9) . .
O20 U3 C25 28.0(8) . .
O20 U3 C29 89.7(12) . .
O20 U3 C33 144.6(9) . .
O21 U3 Na2 150.3(7) . .
O21 U3 O23 122.7(10) . .
O21 U3 C25 93.0(10) . .
O21 U3 C29 24.4(11) . .
O21 U3 C33 149.8(10) . .
O22 U3 Na2 155.3(8) . .
O22 U3 O19 170.9(9) . .
O22 U3 O21 52.6(11) . .
O22 U3 O23 70.1(11) . .
O22 U3 C25 145.6(10) . .
O22 U3 C29 28.2(12) . .
O22 U3 C33 97.3(11) . .
O23 U3 Na2 86.0(7) . .
O23 U3 C25 144.2(9) . .
O23 U3 C29 98.4(13) . .
O23 U3 C33 27.2(9) . .
O24 U3 Na2 33.7(6) . .
O24 U3 O19 65.9(7) . .
O24 U3 O20 118.9(8) . .
O24 U3 O21 175.5(10) . .
O24 U3 O22 123.1(10) . .
O24 U3 O23 52.9(9) . .
O24 U3 C25 91.3(9) . .
O24 U3 C29 151.3(12) . .
O24 U3 C33 25.8(8) . .
C25 U3 Na2 58.4(7) . .
C25 U3 C29 117.4(13) . .
C25 U3 C33 117.1(10) . .
C29 U3 Na2 172.6(10) . .
C33 U3 Na2 59.0(7) . .
C33 U3 C29 125.5(13) . .
O25 U4 Na5 94.0(11) . .
O25 U4 O26 178.1(14) . .
O25 U4 O27 96.7(14) . .
O25 U4 O28 93.1(14) . .
O25 U4 O29 91.0(11) . .
O25 U4 O30 90.8(11) . .
O25 U4 O31 88.1(11) . .
O25 U4 O32 84.3(12) . .
O25 U4 C37 99.8(13) . .
O25 U4 C41 90.5(12) . .
O25 U4 C45 87.4(12) . .
O26 U4 Na5 84.8(10) . .
O26 U4 O27 83.7(14) . .
O26 U4 O28 88.6(13) . .
O26 U4 O29 90.4(11) . .
O26 U4 O30 88.9(12) . .
O26 U4 O31 90.1(10) . .
O26 U4 O32 94.2(12) . .
O26 U4 C37 81.3(13) . .
O26 U4 C41 90.1(13) . .
O26 U4 C45 90.8(11) . .
O27 U4 Na5 147.2(8) . .
O27 U4 O29 124.6(9) . .
O27 U4 C37 25.7(6) . .
O27 U4 C41 150.8(9) . .
O27 U4 C45 89.0(9) . .
O28 U4 Na5 159.1(8) . .
O28 U4 O27 50.8(9) . .
O28 U4 O29 74.1(10) . .
O28 U4 C37 25.8(6) . .
O28 U4 C41 100.8(10) . .
O28 U4 C45 139.6(10) . .
O29 U4 Na5 86.1(6) . .
O29 U4 C37 98.8(9) . .
O29 U4 C41 26.7(8) . .
O29 U4 C45 146.4(8) . .
O30 U4 Na5 33.9(4) . .
O30 U4 O27 172.0(9) . .
O30 U4 O28 126.4(9) . .
O30 U4 O29 52.4(7) . .
O30 U4 O31 67.4(5) . .
O30 U4 C37 149.7(8) . .
O30 U4 C41 25.7(8) . .
O30 U4 C45 94.0(7) . .
O31 U4 Na5 34.1(4) . .
O31 U4 O27 115.3(8) . .
O31 U4 O28 166.1(9) . .
O31 U4 O29 119.8(7) . .
O31 U4 C37 140.5(8) . .
O31 U4 C41 93.1(8) . .
O31 U4 C45 26.6(6) . .
O32 U4 Na5 86.3(6) . .
O32 U4 O27 64.1(9) . .
O32 U4 O28 114.0(10) . .
O32 U4 O29 170.7(9) . .
O32 U4 O30 119.6(7) . .
O32 U4 O31 52.3(7) . .
O32 U4 C37 89.8(9) . .
O32 U4 C41 145.0(9) . .
O32 U4 C45 25.8(8) . .
C37 U4 Na5 165.2(8) . .
C37 U4 C41 125.1(9) . .
C37 U4 C45 114.6(9) . .
C41 U4 Na5 59.5(7) . .
C41 U4 C45 119.7(9) . .
C45 U4 Na5 60.5(6) . .
O33 U5 Na5 93.0(7) . .
O33 U5 O34 178.3(11) . .
O33 U5 O35 90.3(8) . .
O33 U5 O36 89.5(8) . .
O33 U5 O37 89.9(9) . .
O33 U5 O38 88.4(9) . .
O33 U5 O39 90.9(8) . .
O33 U5 O40 90.2(9) . .
O33 U5 C49 88.9(9) . .
O33 U5 C53 88.1(11) . .
O33 U5 C57 90.6(9) . .
O34 U5 Na5 88.7(8) . .
O34 U5 O35 90.8(9) . .
O34 U5 O36 90.1(10) . .
O34 U5 O37 88.4(10) . .
O34 U5 O38 90.4(10) . .
O34 U5 O39 89.8(10) . .
O34 U5 O40 91.4(10) . .
O34 U5 C49 91.5(10) . .
O34 U5 C53 90.3(12) . .
O34 U5 C57 90.7(10) . .
O35 U5 Na5 32.8(4) . .
O35 U5 O37 122.2(7) . .
O35 U5 O39 115.7(6) . .
O35 U5 C49 25.6(6) . .
O35 U5 C53 146.7(8) . .
O35 U5 C57 88.2(7) . .
O36 U5 Na5 83.9(5) . .
O36 U5 O35 51.1(6) . .
O36 U5 O37 71.1(8) . .
O36 U5 O39 166.8(7) . .
O36 U5 C49 25.6(7) . .
O36 U5 C53 95.6(9) . .
O36 U5 C57 139.3(8) . .
O37 U5 Na5 154.8(7) . .
O37 U5 O39 122.1(8) . .
O37 U5 C49 96.7(8) . .
O37 U5 C53 24.6(8) . .
O37 U5 C57 149.6(9) . .
O38 U5 Na5 152.8(6) . .
O38 U5 O35 174.3(7) . .
O38 U5 O36 123.3(7) . .
O38 U5 O37 52.2(9) . .
O38 U5 O39 69.9(8) . .
O38 U5 C49 148.8(8) . .
O38 U5 C53 27.7(9) . .
O38 U5 C57 97.4(8) . .
O39 U5 Na5 82.9(6) . .
O39 U5 C49 141.3(8) . .
O39 U5 C53 97.6(9) . .
O39 U5 C57 27.5(8) . .
O40 U5 Na5 31.7(4) . .
O40 U5 O35 64.3(5) . .
O40 U5 O36 115.5(6) . .
O40 U5 O37 173.4(8) . .
O40 U5 O38 121.2(7) . .
O40 U5 O39 51.3(7) . .
O40 U5 C49 89.9(7) . .
O40 U5 C53 148.9(8) . .
O40 U5 C57 23.8(7) . .
C49 U5 Na5 58.4(6) . .
C49 U5 C57 113.7(8) . .
C53 U5 Na5 178.8(7) . .
C53 U5 C49 121.1(9) . .
C53 U5 C57 125.1(10) . .
C57 U5 Na5 55.4(6) . .
U1 Na1 U2 131.9(3) . .
U1 Na1 H41B 114.5 . .
U2 Na1 H41B 113.6 . .
O3 Na1 U1 36.9(6) . .
O3 Na1 U2 112.4(6) . .
O3 Na1 O8 73.4(9) . .
O3 Na1 O11 115.9(9) . .
O3 Na1 H41B 121.6 . .
O8 Na1 U1 36.5(6) . .
O8 Na1 U2 131.2(7) . .
O8 Na1 H41B 100.3 . .
O11 Na1 U1 151.8(7) . .
O11 Na1 U2 35.4(4) . .
O11 Na1 O8 164.8(9) . .
O11 Na1 H41B 85.1 . .
O16 Na1 U1 105.6(5) . .
O16 Na1 U2 35.4(4) . .
O16 Na1 O3 106.9(8) . .
O16 Na1 O8 95.7(8) . .
O16 Na1 O11 70.5(6) . .
O16 Na1 H41B 131.4 . .
O41 Na1 U1 99.3(7) . .
O41 Na1 U2 127.5(7) . .
O41 Na1 O3 101.7(9) . .
O41 Na1 O8 95.6(9) . .
O41 Na1 O11 94.1(8) . .
O41 Na1 O16 151.2(9) . .
O41 Na1 H41B 19.8 . .
U2 Na2 H42A 164.0 . .
U3 Na2 U2 138.6(4) . .
U3 Na2 H42A 56.1 . .
O14 Na2 U2 35.2(5) . .
O14 Na2 U3 105.7(6) . .
O14 Na2 H42A 160.9 . .
O15 Na2 U2 35.6(4) . .
O15 Na2 U3 161.9(7) . .
O15 Na2 O14 70.8(7) . .
O15 Na2 H42A 128.3 . .
O19 Na2 U2 123.7(6) . .
O19 Na2 U3 36.0(6) . .
O19 Na2 O14 90.0(8) . .
O19 Na2 O15 156.3(8) . .
O19 Na2 O24 69.2(9) . .
O19 Na2 O42 88.9(9) . .
O19 Na2 H42A 71.7 . .
O24 Na2 U2 124.0(8) . .
O24 Na2 U3 34.1(6) . .
O24 Na2 O14 105.9(10) . .
O24 Na2 O15 128.5(9) . .
O24 Na2 H42A 63.0 . .
O42 Na2 U2 144.3(8) . .
O42 Na2 U3 76.0(7) . .
O42 Na2 O14 175.1(10) . .
O42 Na2 O15 109.0(9) . .
O42 Na2 O24 78.2(10) . .
O42 Na2 H42A 20.0 . .
U3 Na3 U1 124.1(5) . 2_565
O6 Na3 U1 35.7(6) 2_565 2_565
O6 Na3 U3 97.5(8) 2_565 .
O6 Na3 O29 162.2(11) 2_565 2_665
O7 Na3 U1 33.5(5) 2_565 2_565
O7 Na3 U3 129.4(8) 2_565 .
O7 Na3 O6 67.9(9) 2_565 2_565
O7 Na3 O20 97.0(10) 2_565 .
O7 Na3 O21 163.7(12) 2_565 .
O7 Na3 O29 96.3(10) 2_565 2_665
O20 Na3 U1 95.6(8) . 2_565
O20 Na3 U3 32.7(6) . .
O20 Na3 O6 80.4(11) . 2_565
O20 Na3 O29 110.6(11) . 2_665
O21 Na3 U1 144.6(10) . 2_565
O21 Na3 U3 34.2(7) . .
O21 Na3 O6 109.1(12) . 2_565
O21 Na3 O20 66.8(10) . .
O21 Na3 O29 88.4(11) . 2_665
O29 Na3 U1 127.0(8) 2_665 2_565
O29 Na3 U3 99.0(8) 2_665 .
O23 Na4 O4 103.1(11) . 4_566
O23 Na4 O27 161.6(15) . .
O23 Na4 O32 101.5(11) . .
O23 Na4 O43 88.9(18) . .
O27 Na4 O4 92.2(13) . 4_566
O27 Na4 O32 63.8(11) . .
O27 Na4 O43 97.6(19) . .
O32 Na4 O4 106.7(13) . 4_566
O43 Na4 O4 103.1(16) . 4_566
O43 Na4 O32 145.0(18) . .
U4 Na5 U5 137.7(3) . .
U4 Na5 H44B 110.4 . .
U5 Na5 H44B 112.0 . .
O30 Na5 U4 35.6(5) . .
O30 Na5 U5 116.4(6) . .
O30 Na5 O31 71.0(6) . .
O30 Na5 O35 120.8(8) . .
O30 Na5 H44B 121.1 . .
O31 Na5 U4 36.0(4) . .
O31 Na5 U5 131.7(5) . .
O31 Na5 O35 163.9(7) . .
O31 Na5 H44B 99.8 . .
O35 Na5 U4 156.3(6) . .
O35 Na5 U5 35.2(5) . .
O35 Na5 H44B 83.5 . .
O40 Na5 U4 110.0(5) . .
O40 Na5 U5 34.3(5) . .
O40 Na5 O30 107.1(9) . .
O40 Na5 O31 97.6(7) . .
O40 Na5 O35 69.3(7) . .
O40 Na5 H44B 131.8 . .
O44 Na5 U4 94.2(8) . .
O44 Na5 U5 127.8(8) . .
O44 Na5 O30 103.4(10) . .
O44 Na5 O31 91.3(8) . .
O44 Na5 O35 95.8(9) . .
O44 Na5 O40 149.5(11) . .
O44 Na5 H44B 18.0 . .
Na1 O3 U1 109.6(8) . .
C1 O3 U1 84.0(19) . .
C1 O3 Na1 165(2) . .
U1 O4 Na4 129.0(14) . 4_466
C1 O4 U1 95(2) . .
C1 O4 Na4 135(3) . 4_466
C5 O5 U1 102.9(15) . .
U1 O6 Na3 108.2(9) . 2_564
C5 O6 U1 103.2(14) . .
C5 O6 Na3 147.9(18) . 2_564
Na3 O7 U1 114.1(8) 2_564 .
C9 O7 U1 95.4(19) . .
C9 O7 Na3 144(2) . 2_564
Na1 O8 U1 108.1(10) . .
C9 O8 U1 95(2) . .
C9 O8 Na1 156(2) . .
Na1 O11 U2 111.2(7) . .
C13 O11 U2 93.7(16) . .
C13 O11 Na1 154.8(17) . .
C13 O12 U2 95.1(17) . .
C17 O13 U2 94.4(15) . .
Na2 O14 U2 110.8(9) . .
C17 O14 U2 94.9(17) . .
C17 O14 Na2 154.1(19) . .
Na2 O15 U2 110.6(8) . .
C21 O15 U2 96.9(14) . .
C21 O15 Na2 152.4(15) . .
Na1 O16 U2 111.8(7) . .
C21 O16 U2 97.4(14) . .
C21 O16 Na1 149.0(15) . .
Na2 O19 U3 110.9(8) . .
C25 O19 U3 95.6(19) . .
C25 O19 Na2 152(2) . .
Na3 O20 U3 114.5(11) . .
C25 O20 U3 94.6(16) . .
C25 O20 Na3 150(2) . .
Na3 O21 U3 112.8(12) . .
C29 O21 U3 100(3) . .
C29 O21 Na3 145(3) . .
C29 O22 U3 97(2) . .
Na4 O23 U3 125.1(12) . .
C33 O23 U3 93(2) . .
C33 O23 Na4 140(2) . .
Na2 O24 U3 112.2(9) . .
C33 O24 U3 100(2) . .
C33 O24 Na2 145(2) . .
Na4 O27 U4 115.5(13) . .
C37 O27 U4 93(2) . .
C37 O27 Na4 151(3) . .
C37 O28 U4 93(2) . .
U4 O29 Na3 127.6(11) . 2_664
C41 O29 U4 90.3(18) . .
C41 O29 Na3 139(2) . 2_664
Na5 O30 U4 110.5(7) . .
C41 O30 U4 98(2) . .
C41 O30 Na5 151(2) . .
Na5 O31 U4 109.9(7) . .
C45 O31 U4 97.2(15) . .
C45 O31 Na5 151.9(17) . .
U4 O32 Na4 116.5(10) . .
C45 O32 U4 100.4(19) . .
C45 O32 Na4 141(2) . .
Na5 O35 U5 111.9(7) . .
C49 O35 U5 93.2(17) . .
C49 O35 Na5 154.8(19) . .
C49 O36 U5 92.9(16) . .
C53 O37 U5 94(2) . .
C53 O38 U5 91.2(18) . .
C57 O39 U5 94.5(16) . .
Na5 O40 U5 114.0(7) . .
C57 O40 U5 100.9(18) . .
C57 O40 Na5 144.6(19) . .
Na1 O41 H41A 149.2 . .
Na1 O41 H41B 94.5 . .
H41A O41 H41B 98.5 . .
Na2 O42 H42A 90.9 . .
Na2 O42 H42B 136.0 . .
H42A O42 H42B 126.7 . .
Na4 O43 H43A 115.9 . .
Na4 O43 H43B 116.8 . .
H43A O43 H43B 80.6 . .
Na5 O44 H44A 136.1 . .
Na5 O44 H44B 108.8 . .
H44A O44 H44B 94.2 . .
O3 C1 U1 64.7(16) . .
O3 C1 C2 103(3) . .
O4 C1 U1 61(2) . .
O4 C1 O3 125(4) . .
O4 C1 C2 132(4) . .
C2 C1 U1 166(3) . .
C1 C2 H2A 109.5 . .
C1 C2 H2B 109.4 . .
C3 C2 C1 108(4) . .
C3 C2 H2A 109.4 . .
C3 C2 C4 97(4) . .
C4 C2 C1 122(4) . .
C4 C2 H2A 109.8 . .
C4A C2 C1 113(4) . .
C4A C2 H2B 109.4 . .
C3A C2 C1 108(4) . .
C3A C2 H2B 109.2 . .
C3A C2 C4A 108(4) . .
C2 C3 H3A 109.9 . .
C2 C3 H3B 109.9 . .
C2 C3 H3C 109.7 . .
H3A C3 H3B 109.1 . .
H3A C3 H3C 109.1 . .
H3B C3 H3C 109.1 . .
C2 C4 H4A 109.7 . .
C2 C4 H4B 109.2 . .
C2 C4 H4C 109.6 . .
H4A C4 H4B 109.5 . .
H4A C4 H4C 109.4 . .
H4B C4 H4C 109.4 . .
O5 C5 C6 135(2) . .
O6 C5 O5 104.7(19) . .
O6 C5 C6 120(2) . .
C5 C6 H6 106.0 . .
C7 C6 C5 115(2) . .
C7 C6 H6 106.1 . .
C7 C6 C8 113(2) . .
C8 C6 C5 109.9(19) . .
C8 C6 H6 105.9 . .
C6 C7 H7A 109.5 . .
C6 C7 H7B 109.5 . .
C6 C7 H7C 109.5 . .
H7A C7 H7B 109.5 . .
H7A C7 H7C 109.5 . .
H7B C7 H7C 109.5 . .
C6 C8 H8A 109.3 . .
C6 C8 H8B 109.6 . .
C6 C8 H8C 109.5 . .
H8A C8 H8B 109.5 . .
H8A C8 H8C 109.5 . .
H8B C8 H8C 109.5 . .
O7 C9 U1 59.4(18) . .
O7 C9 O8 117(4) . .
O7 C9 C10 122(3) . .
O8 C9 U1 58.9(19) . .
O8 C9 C10 120(3) . .
C10 C9 U1 177(2) . .
C9 C10 H10 112.2 . .
C9 C10 H10A 96.2 . .
C9 C10 C11 96(4) . .
C11 C10 H10 112.2 . .
C12 C10 C9 116(4) . .
C12 C10 H10A 96.4 . .
C12 C10 C11A 115(5) . .
C12A C10 C9 112(4) . .
C12A C10 H10 112.6 . .
C12A C10 C11 111(3) . .
C11A C10 C9 125(4) . .
C11A C10 H10A 96.2 . .
C10 C11 H11A 109.5 . .
C10 C11 H11B 109.3 . .
C10 C11 H11C 109.6 . .
H11A C11 H11B 109.5 . .
H11A C11 H11C 109.5 . .
H11B C11 H11C 109.5 . .
C10 C12 H12A 109.9 . .
C10 C12 H12B 109.4 . .
C10 C12 H12C 109.2 . .
H12A C12 H12B 109.5 . .
H12A C12 H12C 109.5 . .
H12B C12 H12C 109.5 . .
O11 C13 U2 59.7(14) . .
O11 C13 C14 123(3) . .
O12 C13 U2 58.9(14) . .
O12 C13 O11 118(3) . .
O12 C13 C14 119(3) . .
C14 C13 U2 174(2) . .
C13 C14 H14 105.1 . .
C13 C14 H14A 108.7 . .
C13 C14 C15 113(3) . .
C13 C14 C16A 106(4) . .
C15 C14 H14 105.6 . .
C16 C14 C13 114(3) . .
C16 C14 H14 105.3 . .
C16 C14 C15 113(3) . .
C16A C14 H14A 108.4 . .
C15A C14 C13 111(5) . .
C15A C14 H14A 109.0 . .
C15A C14 C16A 113(3) . .
C14 C15 H15A 109.8 . .
C14 C15 H15B 109.6 . .
C14 C15 H15C 109.1 . .
H15A C15 H15B 109.5 . .
H15A C15 H15C 109.4 . .
H15B C15 H15C 109.5 . .
C14 C16 H16A 110.0 . .
C14 C16 H16B 110.0 . .
C14 C16 H16C 110.5 . .
H16A C16 H16B 108.8 . .
H16A C16 H16C 108.8 . .
H16B C16 H16C 108.7 . .
O13 C17 U2 59.7(14) . .
O13 C17 O14 118(3) . .
O13 C17 C18 125(3) . .
O14 C17 U2 59.0(14) . .
O14 C17 C18 117(3) . .
C18 C17 U2 174(2) . .
C17 C18 H18 109.1 . .
C17 C18 C19 113(3) . .
C17 C18 C20 105(3) . .
C19 C18 H18 109.2 . .
C19 C18 C20 111(3) . .
C20 C18 H18 109.1 . .
C18 C19 H19A 109.5 . .
C18 C19 H19B 109.5 . .
C18 C19 H19C 109.4 . .
H19A C19 H19B 109.5 . .
H19A C19 H19C 109.5 . .
H19B C19 H19C 109.5 . .
C18 C20 H20A 109.5 . .
C18 C20 H20B 109.5 . .
C18 C20 H20C 109.5 . .
H20A C20 H20B 109.5 . .
H20A C20 H20C 109.5 . .
H20B C20 H20C 109.5 . .
O15 C21 U2 57.3(11) . .
O15 C21 O16 114(2) . .
O15 C21 C22 122(2) . .
O16 C21 U2 56.7(11) . .
O16 C21 C22 123(2) . .
C22 C21 U2 171.3(19) . .
C21 C22 H22 107.9 . .
C21 C22 H22A 110.5 . .
C21 C22 C23 113(4) . .
C21 C22 C24 111(4) . .
C21 C22 C23A 110(4) . .
C21 C22 C24A 111(3) . .
C23 C22 H22 107.3 . .
C23 C22 C24A 109(2) . .
C24 C22 H22A 110.9 . .
C24 C22 C23A 104(5) . .
C23A C22 H22A 110.5 . .
C24A C22 H22 108.0 . .
C22 C23 H23A 113.8 . .
C22 C23 H23B 112.8 . .
C22 C23 H23C 113.2 . .
H23A C23 H23B 105.6 . .
H23A C23 H23C 105.3 . .
H23B C23 H23C 105.5 . .
C22 C24 H24A 111.0 . .
C22 C24 H24B 110.2 . .
C22 C24 H24C 110.3 . .
H24A C24 H24B 108.3 . .
H24A C24 H24C 108.5 . .
H24B C24 H24C 108.5 . .
O19 C25 U3 58.9(17) . .
O19 C25 O20 116(3) . .
O19 C25 C26 124(3) . .
O20 C25 U3 57.4(14) . .
O20 C25 C26 120(3) . .
C26 C25 U3 173(2) . .
C25 C26 H26 109.7 . .
C25 C26 H26A 112.1 . .
C27 C26 C25 109(2) . .
C27 C26 H26 109.4 . .
C28 C26 C25 109(2) . .
C28 C26 H26 109.9 . .
C28 C26 C27 110(2) . .
C28A C26 C25 102(5) . .
C28A C26 H26A 112.2 . .
C27A C26 C25 101(6) . .
C27A C26 H26A 111.6 . .
C27A C26 C28A 117(5) . .
C26 C27 H27A 109.7 . .
C26 C27 H27B 110.1 . .
C26 C27 H27C 109.9 . .
H27A C27 H27B 109.0 . .
H27A C27 H27C 109.1 . .
H27B C27 H27C 109.1 . .
C26 C28 H28A 109.7 . .
C26 C28 H28B 109.5 . .
C26 C28 H28C 109.8 . .
H28A C28 H28B 109.3 . .
H28A C28 H28C 109.3 . .
H28B C28 H28C 109.3 . .
O21 C29 U3 56(2) . .
O21 C29 O22 111(4) . .
O21 C29 C30 126(4) . .
O22 C29 U3 55.3(19) . .
O22 C29 C30 117(4) . .
C30 C29 U3 160(3) . .
C29 C30 H30A 99.7 . .
C29 C30 H30 90.5 . .
C29 C30 C32 104(4) . .
C31 C30 C29 109(2) . .
C31 C30 H30A 99.5 . .
C32 C30 H30 89.8 . .
C31A C30 C29 112(2) . .
C31A C30 H30 90.4 . .
C31A C30 C32 144(4) . .
C32A C30 C29 132(4) . .
C32A C30 H30A 99.4 . .
C32A C30 C31 111(3) . .
C30 C31 H31A 109.8 . .
C30 C31 H31B 110.3 . .
C30 C31 H31C 109.9 . .
H31A C31 H31B 108.9 . .
H31A C31 H31C 108.9 . .
H31B C31 H31C 109.0 . .
C30 C32 H32A 111.5 . .
C30 C32 H32B 109.3 . .
C30 C32 H32C 110.8 . .
H32A C32 H32B 108.6 . .
H32A C32 H32C 108.2 . .
H32B C32 H32C 108.3 . .
O23 C33 U3 59.5(18) . .
O23 C33 C34 123(3) . .
O24 C33 U3 54.0(19) . .
O24 C33 O23 113(3) . .
O24 C33 C34 123(3) . .
C34 C33 U3 174(3) . .
C33 C34 H34 108.4 . .
C33 C34 C35 115(4) . .
C35 C34 H34 108.4 . .
C36 C34 C33 102(4) . .
C36 C34 H34 108.4 . .
C36 C34 C35 113(4) . .
C34 C35 H35A 109.5 . .
C34 C35 H35B 109.6 . .
C34 C35 H35C 109.4 . .
H35A C35 H35B 109.4 . .
H35A C35 H35C 109.4 . .
H35B C35 H35C 109.4 . .
C34 C36 H36A 109.9 . .
C34 C36 H36B 109.4 . .
C34 C36 H36C 109.7 . .
H36A C36 H36B 109.3 . .
H36A C36 H36C 109.3 . .
H36B C36 H36C 109.3 . .
O27 C37 U4 61(2) . .
O27 C37 O28 120(3) . .
O27 C37 C38 109(3) . .
O28 C37 U4 61(2) . .
O28 C37 C38 129(3) . .
C38 C37 U4 170(2) . .
C37 C38 H38A 111.8 . .
C37 C38 H38 99.3 . .
C39 C38 C37 110(2) . .
C39 C38 H38A 111.9 . .
C40 C38 C37 113(2) . .
C40 C38 H38 99.1 . .
C39A C38 C37 111(2) . .
C39A C38 H38 98.9 . .
C39A C38 C40 128(4) . .
C40A C38 C37 112(2) . .
C40A C38 H38A 112.0 . .
C40A C38 C39 98(4) . .
C38 C39 H39A 109.6 . .
C38 C39 H39B 109.5 . .
C38 C39 H39C 109.5 . .
H39A C39 H39B 109.4 . .
H39A C39 H39C 109.4 . .
H39B C39 H39C 109.4 . .
C38 C40 H40A 110.3 . .
C38 C40 H40B 110.0 . .
C38 C40 H40C 110.0 . .
H40A C40 H40B 108.9 . .
H40A C40 H40C 108.8 . .
H40B C40 H40C 108.9 . .
O29 C41 U4 63(2) . .
O29 C41 C42 116(3) . .
O30 C41 U4 56.6(19) . .
O30 C41 O29 120(4) . .
O30 C41 C42 124(4) . .
C42 C41 U4 178(3) . .
C41 C42 H42 112.7 . .
C41 C42 C43 110(3) . .
C41 C42 C44 98(4) . .
C43 C42 H42 113.0 . .
C44 C42 H42 112.9 . .
C44 C42 C43 109(5) . .
C42 C43 H43C 109.7 . .
C42 C43 H43D 109.2 . .
C42 C43 H43E 109.7 . .
H43C C43 H43D 109.4 . .
H43C C43 H43E 109.4 . .
H43D C43 H43E 109.4 . .
C42 C44 H44C 112.4 . .
C42 C44 H44D 112.1 . .
C42 C44 H44E 112.8 . .
H44C C44 H44D 106.5 . .
H44C C44 H44E 106.4 . .
H44D C44 H44E 106.3 . .
O31 C45 U4 56.2(12) . .
O31 C45 C46 126(3) . .
O32 C45 U4 53.8(15) . .
O32 C45 O31 110(2) . .
O32 C45 C46 124(3) . .
C46 C45 U4 176(2) . .
C45 C46 H46 107.6 . .
C45 C46 C47 110(3) . .
C45 C46 C48 111(3) . .
C47 C46 H46 107.5 . .
C47 C46 C48 113(3) . .
C48 C46 H46 107.5 . .
C46 C47 H47A 109.4 . .
C46 C47 H47B 109.5 . .
C46 C47 H47C 109.5 . .
H47A C47 H47B 109.5 . .
H47A C47 H47C 109.5 . .
H47B C47 H47C 109.5 . .
C46 C48 H48A 109.6 . .
C46 C48 H48B 109.5 . .
C46 C48 H48C 109.4 . .
H48A C48 H48B 109.5 . .
H48A C48 H48C 109.5 . .
H48B C48 H48C 109.5 . .
O35 C49 U5 61.2(15) . .
O35 C49 O36 123(3) . .
O35 C49 C50 121(3) . .
O36 C49 U5 61.5(15) . .
O36 C49 C50 116(2) . .
C50 C49 U5 177(2) . .
C49 C50 H50 104.1 . .
C51 C50 C49 113(4) . .
C51 C50 H50 104.4 . .
C52 C50 C49 113(3) . .
C52 C50 H50 104.1 . .
C52 C50 C51 117(3) . .
C50 C51 H51A 109.8 . .
C50 C51 H51B 109.5 . .
C50 C51 H51C 109.4 . .
H51A C51 H51B 109.4 . .
H51A C51 H51C 109.3 . .
H51B C51 H51C 109.4 . .
C50 C52 H52A 109.5 . .
C50 C52 H52B 109.4 . .
C50 C52 H52C 109.5 . .
H52A C52 H52B 109.5 . .
H52A C52 H52C 109.5 . .
H52B C52 H52C 109.5 . .
O37 C53 U5 61.9(19) . .
O37 C53 O38 123(3) . .
O37 C53 C54 117(4) . .
O38 C53 U5 61.1(16) . .
O38 C53 C54 120(3) . .
C54 C53 U5 174(3) . .
C53 C54 H54 106.8 . .
C53 C54 C55 106(4) . .
C55 C54 H54 106.9 . .
C56 C54 C53 116(4) . .
C56 C54 H54 106.8 . .
C56 C54 C55 113(4) . .
C54 C55 H55A 109.5 . .
C54 C55 H55B 109.5 . .
C54 C55 H55C 109.7 . .
H55A C55 H55B 109.4 . .
H55A C55 H55C 109.4 . .
H55B C55 H55C 109.4 . .
C54 C56 H56A 110.6 . .
C54 C56 H56B 110.3 . .
C54 C56 H56C 110.7 . .
H56A C56 H56B 108.4 . .
H56A C56 H56C 108.4 . .
H56B C56 H56C 108.4 . .
O39 C57 U5 57.9(14) . .
O39 C57 C58 116(3) . .
O40 C57 U5 55.3(15) . .
O40 C57 O39 113(3) . .
O40 C57 C58 131(3) . .
C58 C57 U5 173(2) . .
C57 C58 H58 107.6 . .
C57 C58 H58A 113.2 . .
C57 C58 C60A 98(4) . .
C59 C58 C57 125(5) . .
C59 C58 H58 107.7 . .
C59 C58 C60A 110(4) . .
C60 C58 C57 95(4) . .
C60 C58 H58A 113.2 . .
C60 C58 C59A 112(3) . .
C59A C58 C57 109(2) . .
C59A C58 H58A 113.4 . .
C60A C58 H58 107.7 . .
C58 C59 H59A 109.4 . .
C58 C59 H59B 109.5 . .
C58 C59 H59C 109.7 . .
H59A C59 H59B 109.4 . .
H59A C59 H59C 109.4 . .
H59B C59 H59C 109.4 . .
C58 C60 H60A 111.7 . .
C58 C60 H60B 111.9 . .
C58 C60 H60C 111.8 . .
H60A C60 H60B 107.1 . .
H60A C60 H60C 107.0 . .
H60B C60 H60C 107.0 . .
C2 C4A H4AA 109.4 . .
C2 C4A H4AB 109.4 . .
C2 C4A H4AC 109.6 . .
H4AA C4A H4AB 109.5 . .
H4AA C4A H4AC 109.5 . .
H4AB C4A H4AC 109.5 . .
C2 C3A H3AA 109.6 . .
C2 C3A H3AB 109.7 . .
C2 C3A H3AC 109.2 . .
H3AA C3A H3AB 109.5 . .
H3AA C3A H3AC 109.5 . .
H3AB C3A H3AC 109.4 . .
C10 C12A H12D 109.7 . .
C10 C12A H12E 108.9 . .
C10 C12A H12F 109.8 . .
H12D C12A H12E 109.5 . .
H12D C12A H12F 109.5 . .
H12E C12A H12F 109.5 . .
C10 C11A H11D 109.7 . .
C10 C11A H11E 109.3 . .
C10 C11A H11F 109.4 . .
H11D C11A H11E 109.5 . .
H11D C11A H11F 109.5 . .
H11E C11A H11F 109.5 . .
C14 C16A H16D 111.3 . .
C14 C16A H16E 111.5 . .
C14 C16A H16F 111.9 . .
H16D C16A H16E 107.3 . .
H16D C16A H16F 107.1 . .
H16E C16A H16F 107.3 . .
C14 C15A H15D 109.9 . .
C14 C15A H15E 109.5 . .
C14 C15A H15F 109.4 . .
H15D C15A H15E 109.3 . .
H15D C15A H15F 109.4 . .
H15E C15A H15F 109.3 . .
C22 C23A H23D 110.0 . .
C22 C23A H23E 109.1 . .
C22 C23A H23F 109.7 . .
H23D C23A H23E 109.3 . .
H23D C23A H23F 109.4 . .
H23E C23A H23F 109.4 . .
C22 C24A H24D 110.3 . .
C22 C24A H24E 110.1 . .
C22 C24A H24F 109.5 . .
H24D C24A H24E 108.9 . .
H24D C24A H24F 109.1 . .
H24E C24A H24F 108.9 . .
C26 C28A H28D 110.1 . .
C26 C28A H28E 110.7 . .
C26 C28A H28F 110.3 . .
H28D C28A H28E 108.6 . .
H28D C28A H28F 108.6 . .
H28E C28A H28F 108.5 . .
C26 C27A H27D 109.7 . .
C26 C27A H27E 110.5 . .
C26 C27A H27F 109.0 . .
H27D C27A H27E 109.3 . .
H27D C27A H27F 109.3 . .
H27E C27A H27F 109.1 . .
C30 C31A H31D 109.6 . .
C30 C31A H31E 110.3 . .
C30 C31A H31F 110.3 . .
H31D C31A H31E 108.8 . .
H31D C31A H31F 108.9 . .
H31E C31A H31F 108.8 . .
C30 C32A H32D 120.8 . .
C30 C32A H32E 120.9 . .
C30 C32A H32F 120.4 . .
H32D C32A H32E 96.1 . .
H32D C32A H32F 96.4 . .
H32E C32A H32F 96.1 . .
C38 C39A H39D 109.4 . .
C38 C39A H39E 109.3 . .
C38 C39A H39F 109.9 . .
H39D C39A H39E 109.4 . .
H39D C39A H39F 109.4 . .
H39E C39A H39F 109.4 . .
C38 C40A H40D 109.7 . .
C38 C40A H40E 109.8 . .
C38 C40A H40F 110.0 . .
H40D C40A H40E 109.1 . .
H40D C40A H40F 109.1 . .
H40E C40A H40F 109.1 . .
C58 C59A H59D 109.7 . .
C58 C59A H59E 109.4 . .
C58 C59A H59F 109.5 . .
H59D C59A H59E 109.4 . .
H59D C59A H59F 109.4 . .
H59E C59A H59F 109.4 . .
C58 C60A H60D 111.3 . .
C58 C60A H60E 111.4 . .
C58 C60A H60F 111.3 . .
H60D C60A H60E 107.6 . .
H60D C60A H60F 107.6 . .
H60E C60A H60F 107.5 . .

loop_
_geom_bond_atom_site_label_1
_geom_bond_atom_site_label_2
_geom_bond_distance
_geom_bond_site_symmetry_2
U1 Na1 3.918(11) .
U1 Na3 4.087(17) 2_564
U1 O1 1.74(3) .
U1 O2 1.76(3) .
U1 O3 2.50(2) .
U1 O4 2.40(2) .
U1 O5 2.51(2) .
U1 O6 2.51(2) .
U1 O7 2.470(19) .
U1 O8 2.45(2) .
U1 C1 2.75(4) .
U1 C9 2.86(4) .
U2 Na1 3.940(10) .
U2 O9 1.68(3) .
U2 O10 1.82(2) .
U2 O11 2.451(16) .
U2 O12 2.435(15) .
U2 O13 2.467(18) .
U2 O14 2.452(16) .
U2 O15 2.477(16) .
U2 O16 2.461(16) .
U2 C13 2.83(3) .
U2 C17 2.85(3) .
U2 C21 2.92(2) .
U3 Na2 3.926(13) .
U3 O17 1.76(3) .
U3 O18 1.70(3) .
U3 O19 2.47(3) .
U3 O20 2.43(2) .
U3 O21 2.49(3) .
U3 O22 2.46(3) .
U3 O23 2.50(2) .
U3 O24 2.38(2) .
U3 C25 2.87(3) .
U3 C29 2.98(4) .
U3 C33 2.89(4) .
U4 Na5 3.914(9) .
U4 O25 1.66(3) .
U4 O26 1.70(2) .
U4 O27 2.52(4) .
U4 O28 2.51(3) .
U4 O29 2.57(2) .
U4 O30 2.433(18) .
U4 O31 2.447(14) .
U4 O32 2.40(2) .
U4 C37 2.87(3) .
U4 C41 2.89(4) .
U4 C45 2.92(3) .
U5 Na5 4.004(10) .
U5 O33 1.74(2) .
U5 O34 1.77(3) .
U5 O35 2.491(18) .
U5 O36 2.50(2) .
U5 O37 2.49(3) .
U5 O38 2.47(2) .
U5 O39 2.51(2) .
U5 O40 2.468(18) .
U5 C49 2.84(3) .
U5 C53 2.82(3) .
U5 C57 2.95(3) .
Na1 O3 2.29(2) .
Na1 O8 2.39(3) .
Na1 O11 2.32(2) .
Na1 O16 2.29(2) .
Na1 O41 2.28(2) .
Na1 H41B 2.4961 .
Na2 O14 2.38(2) .
Na2 O15 2.36(2) .
Na2 O19 2.29(2) .
Na2 O24 2.35(3) .
Na2 O42 2.32(3) .
Na2 H42A 2.4838 .
Na3 U1 4.087(17) 2_565
Na3 O6 2.53(3) 2_565
Na3 O7 2.40(2) 2_565
Na3 O20 2.43(3) .
Na3 O21 2.41(3) .
Na3 O29 2.61(3) 2_665
Na4 O4 2.53(4) 4_566
Na4 O23 2.43(3) .
Na4 O27 2.42(4) .
Na4 O32 2.52(3) .
Na4 O43 2.50(7) .
Na5 O30 2.331(19) .
Na5 O31 2.334(17) .
Na5 O35 2.339(18) .
Na5 O40 2.31(2) .
Na5 O44 2.21(3) .
Na5 H44B 2.6089 .
O3 C1 1.44(4) .
O4 Na4 2.53(4) 4_466
O4 C1 1.13(4) .
O5 C5 1.32(2) .
O6 Na3 2.53(3) 2_564
O6 C5 1.31(2) .
O7 Na3 2.40(2) 2_564
O7 C9 1.22(4) .
O8 C9 1.27(4) .
O11 C13 1.27(4) .
O12 C13 1.25(3) .
O13 C17 1.25(3) .
O14 C17 1.26(3) .
O15 C21 1.28(3) .
O16 C21 1.29(3) .
O19 C25 1.24(4) .
O20 C25 1.35(4) .
O21 C29 1.25(5) .
O22 C29 1.42(6) .
O23 C33 1.32(4) .
O24 C33 1.28(4) .
O27 C37 1.25(2) .
O28 C37 1.25(2) .
O29 Na3 2.61(3) 2_664
O29 C41 1.30(5) .
O30 C41 1.26(3) .
O31 C45 1.32(3) .
O32 C45 1.29(4) .
O35 C49 1.23(3) .
O36 C49 1.23(3) .
O37 C53 1.17(4) .
O38 C53 1.31(4) .
O39 C57 1.37(4) .
O40 C57 1.21(3) .
O41 H41A 0.8501 .
O41 H41B 0.8499 .
O42 H42A 0.8501 .
O42 H42B 0.8502 .
O43 H43A 0.8499 .
O43 H43B 0.8501 .
O44 H44A 0.8501 .
O44 H44B 0.8499 .
C1 C2 1.68(6) .
C2 H2A 1.0000 .
C2 H2B 1.0000 .
C2 C3 1.55(4) .
C2 C4 1.55(4) .
C2 C4A 1.54(4) .
C2 C3A 1.54(4) .
C3 H3A 0.9839 .
C3 H3B 0.9839 .
C3 H3C 0.9838 .
C4 H4A 0.9803 .
C4 H4B 0.9803 .
C4 H4C 0.9803 .
C5 C6 1.56(2) .
C6 H6 1.0000 .
C6 C7 1.45(2) .
C6 C8 1.51(2) .
C7 H7A 0.9800 .
C7 H7B 0.9800 .
C7 H7C 0.9800 .
C8 H8A 0.9801 .
C8 H8B 0.9801 .
C8 H8C 0.9801 .
C9 C10 1.52(5) .
C10 H10 1.0000 .
C10 H10A 1.0000 .
C10 C11 1.52(3) .
C10 C12 1.38(7) .
C10 C12A 1.49(6) .
C10 C11A 1.49(3) .
C11 H11A 0.9801 .
C11 H11B 0.9801 .
C11 H11C 0.9801 .
C12 H12A 0.9800 .
C12 H12B 0.9800 .
C12 H12C 0.9800 .
C13 C14 1.50(4) .
C14 H14 1.0000 .
C14 H14A 1.0000 .
C14 C15 1.50(3) .
C14 C16 1.48(3) .
C14 C16A 1.50(3) .
C14 C15A 1.49(3) .
C15 H15A 0.9803 .
C15 H15B 0.9802 .
C15 H15C 0.9802 .
C16 H16A 0.9868 .
C16 H16B 0.9868 .
C16 H16C 0.9872 .
C17 C18 1.47(4) .
C18 H18 1.0000 .
C18 C19 1.55(5) .
C18 C20 1.58(5) .
C19 H19A 0.9800 .
C19 H19B 0.9800 .
C19 H19C 0.9800 .
C20 H20A 0.9802 .
C20 H20B 0.9802 .
C20 H20C 0.9802 .
C21 C22 1.47(4) .
C22 H22 1.0000 .
C22 H22A 1.0000 .
C22 C23 1.51(3) .
C22 C24 1.50(3) .
C22 C23A 1.52(3) .
C22 C24A 1.54(2) .
C23 H23A 1.0195 .
C23 H23B 1.0161 .
C23 H23C 1.0173 .
C24 H24A 0.9907 .
C24 H24B 0.9898 .
C24 H24C 0.9899 .
C25 C26 1.53(2) .
C26 H26 1.0000 .
C26 H26A 1.0000 .
C26 C27 1.53(3) .
C26 C28 1.53(3) .
C26 C28A 1.51(3) .
C26 C27A 1.43(9) .
C27 H27A 0.9842 .
C27 H27B 0.9844 .
C27 H27C 0.9843 .
C28 H28A 0.9820 .
C28 H28B 0.9820 .
C28 H28C 0.9820 .
C29 C30 1.53(3) .
C30 H30A 1.0000 .
C30 H30 1.0000 .
C30 C31 1.53(3) .
C30 C32 1.63(8) .
C30 C31A 1.49(3) .
C30 C32A 1.48(3) .
C31 H31A 0.9853 .
C31 H31B 0.9856 .
C31 H31C 0.9854 .
C32 H32A 0.9931 .
C32 H32B 0.9905 .
C32 H32C 0.9922 .
C33 C34 1.50(6) .
C34 H34 1.0000 .
C34 C35 1.52(3) .
C34 C36 1.50(7) .
C35 H35A 0.9803 .
C35 H35B 0.9803 .
C35 H35C 0.9803 .
C36 H36A 0.9819 .
C36 H36B 0.9819 .
C36 H36C 0.9819 .
C37 C38 1.53(2) .
C38 H38A 1.0000 .
C38 H38 1.0000 .
C38 C39 1.50(3) .
C38 C40 1.50(3) .
C38 C39A 1.49(3) .
C38 C40A 1.48(3) .
C39 H39A 0.9803 .
C39 H39B 0.9803 .
C39 H39C 0.9803 .
C40 H40A 0.9860 .
C40 H40B 0.9859 .
C40 H40C 0.9859 .
C41 C42 1.47(6) .
C42 H42 1.0000 .
C42 C43 1.63(5) .
C42 C44 1.62(5) .
C43 H43C 0.9804 .
C43 H43D 0.9804 .
C43 H43E 0.9804 .
C44 H44C 1.0121 .
C44 H44D 1.0113 .
C44 H44E 1.0134 .
C45 C46 1.44(4) .
C46 H46 1.0000 .
C46 C47 1.52(5) .
C46 C48 1.56(5) .
C47 H47A 0.9800 .
C47 H47B 0.9800 .
C47 H47C 0.9800 .
C48 H48A 0.9801 .
C48 H48B 0.9801 .
C48 H48C 0.9801 .
C49 C50 1.60(4) .
C50 H50 1.0000 .
C50 C51 1.42(6) .
C50 C52 1.40(5) .
C51 H51A 0.9810 .
C51 H51B 0.9810 .
C51 H51C 0.9810 .
C52 H52A 0.9800 .
C52 H52B 0.9800 .
C52 H52C 0.9800 .
C53 C54 1.53(3) .
C54 H54 1.0000 .
C54 C55 1.62(7) .
C54 C56 1.47(7) .
C55 H55A 0.9810 .
C55 H55B 0.9811 .
C55 H55C 0.9811 .
C56 H56A 0.9903 .
C56 H56B 0.9900 .
C56 H56C 0.9904 .
C57 C58 1.53(3) .
C58 H58 1.0000 .
C58 H58A 1.0000 .
C58 C59 1.26(7) .
C58 C60 1.50(3) .
C58 C59A 1.53(3) .
C58 C60A 1.77(7) .
C59 H59A 0.9803 .
C59 H59B 0.9803 .
C59 H59C 0.9804 .
C60 H60A 1.0029 .
C60 H60B 1.0033 .
C60 H60C 1.0032 .
C4A H4AA 0.9800 .
C4A H4AB 0.9800 .
C4A H4AC 0.9800 .
C3A H3AA 0.9801 .
C3A H3AB 0.9801 .
C3A H3AC 0.9801 .
C12A H12D 0.9800 .
C12A H12E 0.9800 .
C12A H12F 0.9800 .
C11A H11D 0.9800 .
C11A H11E 0.9800 .
C11A H11F 0.9800 .
C16A H16D 1.0007 .
C16A H16E 1.0011 .
C16A H16F 1.0020 .
C15A H15D 0.9814 .
C15A H15E 0.9813 .
C15A H15F 0.9813 .
C23A H23D 0.9812 .
C23A H23E 0.9811 .
C23A H23F 0.9812 .
C24A H24D 0.9852 .
C24A H24E 0.9851 .
C24A H24F 0.9847 .
C28A H28D 0.9886 .
C28A H28E 0.9892 .
C28A H28F 0.9888 .
C27A H27D 0.9824 .
C27A H27E 0.9826 .
C27A H27F 0.9823 .
C31A H31D 0.9858 .
C31A H31E 0.9862 .
C31A H31F 0.9862 .
C32A H32D 1.0908 .
C32A H32E 1.0917 .
C32A H32F 1.0879 .
C39A H39D 0.9806 .
C39A H39E 0.9805 .
C39A H39F 0.9806 .
C40A H40D 0.9835 .
C40A H40E 0.9836 .
C40A H40F 0.9836 .
C59A H59D 0.9805 .
C59A H59E 0.9805 .
C59A H59F 0.9805 .
C60A H60D 1.0024 .
C60A H60E 1.0027 .
C60A H60F 1.0025 .

loop_
_geom_torsion_atom_site_label_1
_geom_torsion_atom_site_label_2
_geom_torsion_atom_site_label_3
_geom_torsion_atom_site_label_4
_geom_torsion
_geom_torsion_site_symmetry_1
U1 O3 C1 O4 -2(4) .
U1 O3 C1 C2 174(2) .
U1 O4 C1 O3 2(4) .
U1 O4 C1 C2 -172(4) .
U1 O5 C5 O6 -2(3) .
U1 O5 C5 C6 -179(3) .
U1 O6 C5 O5 2(3) .
U1 O6 C5 C6 180(2) .
U1 O7 C9 O8 -12(3) .
U1 O7 C9 C10 177(3) .
U1 O8 C9 O7 12(3) .
U1 O8 C9 C10 -176(3) .
U1 C1 C2 C3 -90(10) .
U1 C1 C2 C4 20(12) .
U1 C1 C2 C4A 75(11) .
U1 C1 C2 C3A -45(10) .
U2 O11 C13 O12 5(4) .
U2 O11 C13 C14 -174(3) .
U2 O12 C13 O11 -5(4) .
U2 O12 C13 C14 174(3) .
U2 O13 C17 O14 -9(3) .
U2 O13 C17 C18 176(3) .
U2 O14 C17 O13 9(3) .
U2 O14 C17 C18 -176(2) .
U2 O15 C21 O16 -4(2) .
U2 O15 C21 C22 170(2) .
U2 O16 C21 O15 4(3) .
U2 O16 C21 C22 -170(2) .
U3 O19 C25 O20 6(3) .
U3 O19 C25 C26 -172(3) .
U3 O20 C25 O19 -6(3) .
U3 O20 C25 C26 172(2) .
U3 O21 C29 O22 -5(4) .
U3 O21 C29 C30 -155(4) .
U3 O22 C29 O21 5(4) .
U3 O22 C29 C30 158(3) .
U3 O23 C33 O24 2(3) .
U3 O23 C33 C34 173(3) .
U3 O24 C33 O23 -2(3) .
U3 O24 C33 C34 -174(3) .
U3 C29 C30 C31 -21(12) .
U3 C29 C30 C32 113(10) .
U3 C29 C30 C31A -67(12) .
U3 C29 C30 C32A 124(10) .
U4 O27 C37 O28 19(5) .
U4 O27 C37 C38 -179(2) .
U4 O28 C37 O27 -19(5) .
U4 O28 C37 C38 -178(3) .
U4 O29 C41 O30 -2(3) .
U4 O29 C41 C42 178(3) .
U4 O30 C41 O29 2(3) .
U4 O30 C41 C42 -178(3) .
U4 O31 C45 O32 6(3) .
U4 O31 C45 C46 -177(3) .
U4 O32 C45 O31 -6(3) .
U4 O32 C45 C46 176(3) .
U5 O35 C49 O36 4(3) .
U5 O35 C49 C50 -178(3) .
U5 O36 C49 O35 -4(3) .
U5 O36 C49 C50 178(3) .
U5 O37 C53 O38 4(4) .
U5 O37 C53 C54 -174(4) .
U5 O38 C53 O37 -4(4) .
U5 O38 C53 C54 174(4) .
U5 O39 C57 O40 0(3) .
U5 O39 C57 C58 176(2) .
U5 O40 C57 O39 0(3) .
U5 O40 C57 C58 -176(3) .
Na1 O3 C1 U1 -154(8) .
Na1 O3 C1 O4 -156(5) .
Na1 O3 C1 C2 19(9) .
Na1 O8 C9 U1 162(6) .
Na1 O8 C9 O7 173(4) .
Na1 O8 C9 C10 -15(8) .
Na1 O11 C13 U2 -173(6) .
Na1 O11 C13 O12 -168(3) .
Na1 O11 C13 C14 13(8) .
Na1 O16 C21 U2 161(4) .
Na1 O16 C21 O15 165(2) .
Na1 O16 C21 C22 -8(5) .
Na2 O14 C17 U2 173(5) .
Na2 O14 C17 O13 -178(3) .
Na2 O14 C17 C18 -2(6) .
Na2 O15 C21 U2 -175(4) .
Na2 O15 C21 O16 -179(3) .
Na2 O15 C21 C22 -5(6) .
Na2 O19 C25 U3 164(5) .
Na2 O19 C25 O20 170(3) .
Na2 O19 C25 C26 -8(6) .
Na2 O24 C33 U3 -157(4) .
Na2 O24 C33 O23 -159(3) .
Na2 O24 C33 C34 29(6) .
Na3 O6 C5 O5 170(3) 2_564
Na3 O6 C5 C6 -13(6) 2_564
Na3 O7 C9 U1 -147(4) 2_564
Na3 O7 C9 O8 -158(2) 2_564
Na3 O7 C9 C10 30(6) 2_564
Na3 O20 C25 U3 -168(5) .
Na3 O20 C25 O19 -174(3) .
Na3 O20 C25 C26 4(6) .
Na3 O21 C29 U3 -158(6) .
Na3 O21 C29 O22 -163(3) .
Na3 O21 C29 C30 46(8) .
Na3 O29 C41 U4 -160(3) 2_664
Na3 O29 C41 O30 -161.6(19) 2_664
Na3 O29 C41 C42 18(5) 2_664
Na4 O4 C1 U1 -169(4) 4_466
Na4 O4 C1 O3 -167(2) 4_466
Na4 O4 C1 C2 19(7) 4_466
Na4 O23 C33 U3 -165(4) .
Na4 O23 C33 O24 -163(2) .
Na4 O23 C33 C34 8(6) .
Na4 O27 C37 U4 -173(7) .
Na4 O27 C37 O28 -155(5) .
Na4 O27 C37 C38 8(8) .
Na4 O32 C45 U4 -161(4) .
Na4 O32 C45 O31 -167(2) .
Na4 O32 C45 C46 16(6) .
Na5 O30 C41 U4 -170(4) .
Na5 O30 C41 O29 -168(3) .
Na5 O30 C41 C42 13(6) .
Na5 O31 C45 U4 164(4) .
Na5 O31 C45 O32 170(2) .
Na5 O31 C45 C46 -12(6) .
Na5 O35 C49 U5 -176(5) .
Na5 O35 C49 O36 -172(3) .
Na5 O35 C49 C50 6(7) .
Na5 O40 C57 U5 170(5) .
Na5 O40 C57 O39 170(3) .
Na5 O40 C57 C58 -6(7) .
O3 C1 C2 C3 -115(4) .
O3 C1 C2 C4 -4(5) .
O3 C1 C2 C4A 50(4) .
O3 C1 C2 C3A -70(4) .
O4 C1 C2 C3 60(6) .
O4 C1 C2 C4 170(5) .
O4 C1 C2 C4A -135(5) .
O4 C1 C2 C3A 105(5) .
O5 C5 C6 C7 85(5) .
O5 C5 C6 C8 -146(4) .
O6 C5 C6 C7 -92(4) .
O6 C5 C6 C8 37(4) .
O7 C9 C10 C11 54(4) .
O7 C9 C10 C12 -154(5) .
O7 C9 C10 C12A 169(4) .
O7 C9 C10 C11A 48(6) .
O8 C9 C10 C11 -117(4) .
O8 C9 C10 C12 34(6) .
O8 C9 C10 C12A -2(5) .
O8 C9 C10 C11A -123(5) .
O11 C13 C14 C15 -69(6) .
O11 C13 C14 C16 160(5) .
O11 C13 C14 C16A 113(5) .
O11 C13 C14 C15A -123(5) .
O12 C13 C14 C15 112(6) .
O12 C13 C14 C16 -19(6) .
O12 C13 C14 C16A -66(5) .
O12 C13 C14 C15A 57(6) .
O13 C17 C18 C19 24(5) .
O13 C17 C18 C20 -98(3) .
O14 C17 C18 C19 -152(3) .
O14 C17 C18 C20 87(4) .
O15 C21 C22 C23 -39(4) .
O15 C21 C22 C24 29(5) .
O15 C21 C22 C23A -86(4) .
O15 C21 C22 C24A 85(4) .
O16 C21 C22 C23 134(4) .
O16 C21 C22 C24 -158(4) .
O16 C21 C22 C23A 87(5) .
O16 C21 C22 C24A -102(4) .
O19 C25 C26 C27 70(5) .
O19 C25 C26 C28 -50(5) .
O19 C25 C26 C28A -114(5) .
O19 C25 C26 C27A 7(6) .
O20 C25 C26 C27 -109(5) .
O20 C25 C26 C28 132(5) .
O20 C25 C26 C28A 68(5) .
O20 C25 C26 C27A -172(6) .
O21 C29 C30 C31 65(7) .
O21 C29 C30 C32 -161(6) .
O21 C29 C30 C31A 19(8) .
O21 C29 C30 C32A -151(6) .
O22 C29 C30 C31 -84(6) .
O22 C29 C30 C32 50(6) .
O22 C29 C30 C31A -130(6) .
O22 C29 C30 C32A 61(7) .
O23 C33 C34 C35 -142(4) .
O23 C33 C34 C36 94(5) .
O24 C33 C34 C35 28(6) .
O24 C33 C34 C36 -95(5) .
O27 C37 C38 C39 -95(5) .
O27 C37 C38 C40 77(5) .
O27 C37 C38 C39A -130(5) .
O27 C37 C38 C40A 157(5) .
O28 C37 C38 C39 66(6) .
O28 C37 C38 C40 -122(5) .
O28 C37 C38 C39A 31(6) .
O28 C37 C38 C40A -42(6) .
O29 C41 C42 C43 -131(4) .
O29 C41 C42 C44 115(4) .
O30 C41 C42 C43 49(6) .
O30 C41 C42 C44 -66(4) .
O31 C45 C46 C47 7(5) .
O31 C45 C46 C48 -119(4) .
O32 C45 C46 C47 -176(3) .
O32 C45 C46 C48 59(4) .
O35 C49 C50 C51 -84(5) .
O35 C49 C50 C52 141(4) .
O36 C49 C50 C51 94(5) .
O36 C49 C50 C52 -41(5) .
O37 C53 C54 C55 98(5) .
O37 C53 C54 C56 -135(5) .
O38 C53 C54 C55 -80(5) .
O38 C53 C54 C56 47(6) .
O39 C57 C58 C59 27(6) .
O39 C57 C58 C60 -55(4) .
O39 C57 C58 C59A 60(4) .
O39 C57 C58 C60A -94(4) .
O40 C57 C58 C59 -158(6) .
O40 C57 C58 C60 121(5) .
O40 C57 C58 C59A -124(4) .
O40 C57 C58 C60A 81(5) .
